data_7719631
loop_
_publ_author_name
'Samanta, Sukhendu Bikash'
'Roy, Soumalya'
'Konieczny, Piotr'
'Pe&#x142;ka, Robert'
'Baran, Stanis&#x142;aw'
'Himchan, Mo'
'Dey, Atanu'
'Lee, Junseong'
'Das, Sourav'

_publ_section_title
;
 Exploring the magnetic anisotropy and slow relaxation in heterometallic
 Co<sup>II</sup>-Ln<sup>III</sup>-Co<sup>II</sup> complexes: from
 synthesis to <i>ab initio</i> insights.
;
_journal_issue 44
_journal_name_full 'Dalton transactions (Cambridge, England : 2003)'
_journal_page_first 16492
_journal_page_last 16507
_journal_paper_doi 10.1039/d5dt02024g
_journal_volume 54
_journal_year 2025
_chemical_formula_moiety 'C42 H42 Cl2 Co2 N6 O8 Tb, C H Cl3, Cl, C H4 O'
_chemical_formula_sum 'C44 H47 Cl6 Co2 N6 O9 Tb'
_chemical_formula_weight 1293.35
_space_group_crystal_system triclinic
_space_group_IT_number 2
_space_group_name_Hall '-P 1'
_space_group_name_H-M_alt 'P -1'
_atom_sites_solution_hydrogens geom
_audit_creation_date 2025-08-21
_audit_creation_method
;
Olex2 1.5
(compiled 2025.03.04 svn.red2d20d0 for OlexSys, GUI svn.r7188)
;
_audit_update_record
;
2025-08-22 deposited with the CCDC.	2025-10-07 downloaded from the CCDC.
;
_cell_angle_alpha 91.112(7)
_cell_angle_beta 96.846(6)
_cell_angle_gamma 95.016(7)
_cell_formula_units_Z 4
_cell_length_a 11.3017(13)
_cell_length_b 19.388(2)
_cell_length_c 23.433(2)
_cell_measurement_reflns_used 2606
_cell_measurement_temperature 296.15
_cell_measurement_theta_max 25.40
_cell_measurement_theta_min 2.26
_cell_volume 5076.1(9)
_computing_cell_refinement 'SAINT v8.34A (Bruker, 2013)'
_computing_data_reduction 'SAINT v8.34A (Bruker, 2013)'
_computing_molecular_graphics 'Olex2 1.5 (Dolomanov et al., 2009)'
_computing_publication_material 'Olex2 1.5 (Dolomanov et al., 2009)'
_computing_structure_refinement 'SHELXL 2019/3 (Sheldrick, 2015)'
_computing_structure_solution 'olex2.solve 1.5 (Bourhis et al., 2015)'
_diffrn_ambient_temperature 296.15
_diffrn_measured_fraction_theta_full 0.983
_diffrn_measured_fraction_theta_max 0.966
_diffrn_measurement_device_type 'Bruker APEX-II CCD'
_diffrn_measurement_method '\f and \w scans'
_diffrn_radiation_type MoK\a
_diffrn_radiation_wavelength 0.71073
_diffrn_reflns_av_R_equivalents 0.2322
_diffrn_reflns_av_unetI/netI 0.3210
_diffrn_reflns_Laue_measured_fraction_full 0.983
_diffrn_reflns_Laue_measured_fraction_max 0.966
_diffrn_reflns_limit_h_max 13
_diffrn_reflns_limit_h_min -13
_diffrn_reflns_limit_k_max 20
_diffrn_reflns_limit_k_min -23
_diffrn_reflns_limit_l_max 28
_diffrn_reflns_limit_l_min -25
_diffrn_reflns_number 60926
_diffrn_reflns_point_group_measured_fraction_full 0.983
_diffrn_reflns_point_group_measured_fraction_max 0.966
_diffrn_reflns_theta_full 25.242
_diffrn_reflns_theta_max 25.490
_diffrn_reflns_theta_min 1.055
_exptl_absorpt_coefficient_mu 2.398
_exptl_absorpt_correction_T_max 0.7452
_exptl_absorpt_correction_T_min 0.6250
_exptl_absorpt_correction_type multi-scan
_exptl_absorpt_process_details
;
SADABS-2014/2 (Bruker,2014/2) was used for absorption correction.
wR2(int) was 0.1253 before and 0.0760 after correction.
The Ratio of minimum to maximum transmission is 0.8387.
The \l/2 correction factor is 0.00150.
;
_exptl_crystal_colour 'clear dark red'
_exptl_crystal_colour_lustre clear
_exptl_crystal_colour_modifier dark
_exptl_crystal_colour_primary red
_exptl_crystal_density_diffrn 1.692
_exptl_crystal_description block
_exptl_crystal_F_000 2584
_exptl_crystal_size_max 0.067
_exptl_crystal_size_mid 0.045
_exptl_crystal_size_min 0.033
_refine_diff_density_max 1.209
_refine_diff_density_min -1.189
_refine_diff_density_rms 0.182
_refine_ls_extinction_method none
_refine_ls_goodness_of_fit_ref 0.974
_refine_ls_hydrogen_treatment constr
_refine_ls_matrix_type full
_refine_ls_number_parameters 1281
_refine_ls_number_reflns 18247
_refine_ls_number_restraints 114
_refine_ls_restrained_S_all 0.976
_refine_ls_R_factor_all 0.2448
_refine_ls_R_factor_gt 0.0823
_refine_ls_shift/su_max 0.001
_refine_ls_shift/su_mean 0.000
_refine_ls_structure_factor_coef Fsqd
_refine_ls_weighting_details 'w=1/[\s^2^(Fo^2^)+(0.0305P)^2^] where P=(Fo^2^+2Fc^2^)/3'
_refine_ls_weighting_scheme calc
_refine_ls_wR_factor_gt 0.1139
_refine_ls_wR_factor_ref 0.1584
_reflns_Friedel_coverage 0.000
_reflns_number_gt 7239
_reflns_number_total 18247
_reflns_threshold_expression 'I > 2\s(I)'
_cod_data_source_file d5dt02024g2.cif
_cod_data_source_block compound-3
_cod_depositor_comments 'Adding full bibliography for 7719627--7719631.cif.'
_cod_database_code 7719631
_shelx_shelxl_version_number 2019/3
_shelx_space_group_comment
;
The symmetry employed for this shelxl refinement is uniquely defined
by the following loop, which should always be used as a source of
symmetry information in preference to the above space-group names.
They are only intended as comments.
;
_shelx_estimated_absorpt_t_max 0.925
_shelx_estimated_absorpt_t_min 0.856
_olex2_refinement_description
;
1. Fixed Uiso
 At 1.2 times of:
  All C(H) groups, All C(H,H) groups
 At 1.5 times of:
  All C(H,H,H) groups, All O(H) groups
2. Uiso/Uaniso restraints and constraints
Uanis(O17) \\sim Ueq: with sigma of 0.01 and sigma for terminal atoms of 0.02
Uanis(Cl9) \\sim Ueq, Uanis(Cl9A) \\sim Ueq, Uanis(C87) \\sim Ueq, Uanis(Cl8)
\\sim Ueq, Uanis(Cl7A) \\sim Ueq, Uanis(Cl8A) \\sim Ueq, Uanis(Cl13) \\sim Ueq:
with sigma of 0.01 and sigma for terminal atoms of 0.02
Uanis(C86) \\sim Ueq, Uanis(C14) \\sim Ueq, Uanis(C29) \\sim Ueq, Uanis(C4)
\\sim Ueq, Uanis(C53) \\sim Ueq, Uanis(C61) \\sim Ueq: with sigma of 0.01 and
sigma for terminal atoms of 0.02
Uanis(Cl12) \\sim Ueq, Uanis(Cl11) \\sim Ueq, Uanis(C88) \\sim Ueq, Uanis(Cl10)
\\sim Ueq, Uanis(Cl7) \\sim Ueq: with sigma of 0.01 and sigma for terminal
atoms of 0.02
3. Others
 Fixed Sof: Cl9A(0.5) Cl8(0.5) Cl7A(0.5) H87A(0.5) H87(0.5) Cl12(0.5) H88(0.5)
 H88A(0.5) Cl7(0.5) Cl8A(0.5) Cl9(0.5) Cl13(0.5)
4.a Ternary CH refined with riding coordinates:
 C87(H87A), C87(H87), C88(H88), C88(H88A)
4.b Aromatic/amide H refined with riding coordinates:
 C61(H61), C13(H13A), C53(H53), C9(H9), C73(H73), C18(H18), C26(H26), C32(H32),
  C42(H42), C45(H45), C64(H64), C47(H47), C54(H54), C70(H70), C34(H34),
 C51(H51), C49(H49), C75(H75), C4(H4), C2(H2), C37(H37), C7(H7A), C60(H60),
 C3(H3), C62(H62), C48(H48), C59(H59), C5(H5A), C10(H10), C28(H28), C68(H68),
 C56(H56), C11(H11), C40(H40), C72(H72), C23(H23), C30(H30), C35(H35), C55(H55),
  C74(H74), C36(H36), C21(H21), C41(H41), C43(H43), C24(H24), C15(H15A),
 C16(H16A), C66(H66), C67(H67), C29(H29), C17(H17), C22(H22)
4.c Idealised Me refined as rotating group:
 C94(H94A,H94B,H94C), C81(H81A,H81B,H81C), C82(H82A,H82B,H82C), C83(H83A,H83B,
 H83C), C77(H77A,H77B,H77C), C145(H14A,H14B,H14C), C79(H79A,H79B,H79C),
 C78(H78A,H78B,H78C), C80(H80A,H80B,H80C), C86(H86A,H86B,H86C)
4.d Idealised tetrahedral OH refined as rotating group:
 O8(H8), O7(H7), O14(H14), O5(H5), O13(H13), O15(H15), O16(H16), O6(H6),
 O85(H85), O17(H17A)
;
_olex2_submission_special_instructions 'No special instructions were received'

loop_
_space_group_symop_operation_xyz
'x, y, z'
'-x, -y, -z'

loop_
_atom_site_label
_atom_site_type_symbol
_atom_site_fract_x
_atom_site_fract_y
_atom_site_fract_z
_atom_site_U_iso_or_equiv
_atom_site_adp_type
_atom_site_occupancy
_atom_site_site_symmetry_order
_atom_site_calc_flag
_atom_site_refinement_flags_posn
_atom_site_refinement_flags_adp
_atom_site_refinement_flags_occupancy
_atom_site_disorder_assembly
_atom_site_disorder_group
Tb2 Tb -0.22708(6) 0.80107(3) -0.20025(3) 0.0254(2) Uani 1 1 d . . . . .
Tb1 Tb 0.01629(6) 1.34487(3) -0.33150(3) 0.0296(2) Uani 1 1 d . . . . .
Co3 Co -0.10180(15) 0.82655(8) -0.05107(8) 0.0242(5) Uani 1 1 d . . . . .
Co1 Co -0.12377(17) 1.23441(9) -0.43593(9) 0.0273(5) Uani 1 1 d . . . . .
Co4 Co -0.25924(16) 0.85047(9) -0.33810(8) 0.0276(5) Uani 1 1 d . . . . .
Co2 Co 0.09390(17) 1.41196(9) -0.18328(8) 0.0305(5) Uani 1 1 d . . . . .
Cl4 Cl -0.2655(3) 0.90647(16) -0.05813(15) 0.0332(9) Uani 1 1 d . . . . .
Cl3 Cl -0.3983(3) 0.75694(16) -0.29673(15) 0.0372(10) Uani 1 1 d . . . . .
O4 O 0.1225(7) 1.4313(4) -0.2735(4) 0.026(2) Uani 1 1 d . . . . .
C61 C -0.5042(12) 1.0492(7) -0.2486(7) 0.034(4) Uani 1 1 d . U . . .
H61 H -0.557659 1.083025 -0.247965 0.040 Uiso 1 1 calc R U . . .
O10 O -0.2149(7) 0.7535(4) -0.1104(4) 0.026(2) Uani 1 1 d . . . . .
O8 O -0.2456(8) 1.1498(4) -0.4189(4) 0.035(3) Uani 1 1 d . . . . .
H8 H -0.229707 1.113684 -0.433884 0.053 Uiso 1 1 calc R U . . .
O12 O -0.1226(7) 0.8109(4) -0.2783(3) 0.025(2) Uani 1 1 d . . . . .
O7 O -0.0448(8) 1.4834(4) -0.1930(4) 0.034(3) Uani 1 1 d . . . . .
H7 H -0.016439 1.515879 -0.171211 0.051 Uiso 1 1 calc R U . . .
O2 O -0.1738(7) 1.3069(4) -0.3713(4) 0.029(2) Uani 1 1 d . . . . .
O9 O -0.0666(7) 0.8521(4) -0.1430(4) 0.028(2) Uani 1 1 d . . . . .
N6 N 0.2260(9) 1.5055(6) -0.1826(5) 0.033(3) Uani 1 1 d . . . . .
N1 N 0.0010(9) 1.1559(5) -0.4505(5) 0.025(3) Uani 1 1 d . . . . .
N7 N 0.0465(9) 0.9074(5) -0.0455(5) 0.032(3) Uani 1 1 d . . . . .
O1 O -0.0107(7) 1.2288(4) -0.3548(4) 0.034(3) Uani 1 1 d . . . . .
N10 N -0.4020(9) 0.9212(5) -0.3473(5) 0.027(3) Uani 1 1 d . . . . .
N5 N 0.1376(10) 1.4525(5) -0.0946(5) 0.035(3) Uani 1 1 d . . . . .
C13 C -0.3189(12) 1.2689(6) -0.5296(6) 0.036(4) Uani 1 1 d . . . . .
H13A H -0.385909 1.287397 -0.548075 0.043 Uiso 1 1 calc R U . . .
O11 O -0.2673(7) 0.8983(4) -0.2515(4) 0.028(2) Uani 1 1 d . . . . .
C31 C 0.2143(12) 1.5104(7) -0.0832(6) 0.030(4) Uani 1 1 d . . . . .
O14 O -0.1417(8) 0.9353(4) -0.3630(4) 0.034(2) Uani 1 1 d . . . . .
H14 H -0.189152 0.950128 -0.388086 0.051 Uiso 1 1 calc R U . . .
N9 N -0.2059(9) 0.7571(5) 0.0026(5) 0.025(3) Uani 1 1 d . . . . .
C20 C -0.0916(12) 1.2878(7) -0.2128(7) 0.034(4) Uani 1 1 d . . . . .
C27 C 0.0938(11) 1.4214(7) -0.0512(6) 0.030(4) Uani 1 1 d . . . . .
Cl1 Cl 0.0453(3) 1.33700(18) -0.44927(15) 0.0448(11) Uani 1 1 d . . . . .
O5 O -0.0527(9) 1.4497(4) -0.3699(5) 0.047(3) Uani 1 1 d . . . . .
H5 H -0.017661 1.462718 -0.396990 0.071 Uiso 1 1 calc R U . . .
O13 O 0.0264(7) 0.7492(4) -0.0473(4) 0.033(3) Uani 1 1 d . . . . .
H13 H 0.003626 0.711132 -0.062554 0.049 Uiso 1 1 calc R U . . .
N2 N -0.1600(10) 1.1990(5) -0.5251(5) 0.025(3) Uani 1 1 d . . . . .
O15 O -0.1867(8) 0.6831(4) -0.2134(4) 0.035(2) Uani 1 1 d . . . . .
H15 H -0.123558 0.678256 -0.193377 0.052 Uiso 1 1 calc R U . . .
N12 N -0.1669(11) 0.7766(5) -0.3877(5) 0.033(3) Uani 1 1 d . . . . .
C25 C -0.0836(12) 1.2907(7) -0.1518(7) 0.035(4) Uani 1 1 d . . . . .
C33 C 0.2634(11) 1.5236(6) -0.2359(6) 0.022(3) Uani 1 1 d . . . . .
C39 C 0.0325(12) 0.8939(6) -0.1463(6) 0.023(3) Uani 1 1 d . . . . .
N4 N -0.0070(10) 1.3465(6) -0.1266(5) 0.032(3) Uani 1 1 d . . . . .
N11 N -0.3424(10) 0.8402(6) -0.4259(5) 0.031(3) Uani 1 1 d . . . . .
C6 C 0.0709(12) 1.1371(7) -0.4003(6) 0.028(4) Uani 1 1 d . . . . .
O3 O -0.0302(8) 1.3364(4) -0.2403(4) 0.033(3) Uani 1 1 d . . . . .
C53 C -0.3524(12) 0.6517(6) -0.0001(6) 0.035(4) Uani 1 1 d . U . . .
H53 H -0.351339 0.651861 0.039669 0.042 Uiso 1 1 calc R U . . .
C1 C 0.0591(12) 1.1762(7) -0.3494(6) 0.027(4) Uani 1 1 d . . . . .
C19 C -0.2748(12) 1.3379(6) -0.3871(6) 0.025(4) Uani 1 1 d . . . . .
C44 C 0.0988(12) 0.9237(6) -0.0952(6) 0.026(4) Uani 1 1 d . . . . .
C52 C -0.2822(10) 0.7022(6) -0.0256(6) 0.022(3) Uani 1 1 d . . . . .
C58 C -0.3432(11) 0.9470(6) -0.2496(6) 0.022(3) Uani 1 1 d . . . . .
C46 C 0.0253(11) 0.9139(6) 0.0536(6) 0.028(4) Uani 1 1 d . . . . .
C8 C -0.0930(11) 1.1512(6) -0.5453(6) 0.028(4) Uani 1 1 d . . . . .
Cl9A Cl -0.5582(19) 0.9357(14) 0.0391(14) 0.082(7) Uani 0.5 1 d . U P A 2
O16 O -0.4106(8) 0.8226(5) -0.1625(4) 0.040(3) Uani 1 1 d . . . . .
H16 H -0.394330 0.835956 -0.128832 0.059 Uiso 1 1 calc R U . . .
C9 C -0.1200(11) 1.1230(6) -0.5997(6) 0.027(4) Uani 1 1 d . . . . .
H9 H -0.073606 1.090020 -0.612622 0.033 Uiso 1 1 calc R U . . .
C57 C -0.2834(11) 0.7037(6) -0.0860(6) 0.024(3) Uani 1 1 d . . . . .
O6 O 0.2178(8) 1.3149(5) -0.3103(4) 0.046(3) Uani 1 1 d . . . . .
H6 H 0.233870 1.317118 -0.275182 0.070 Uiso 1 1 calc R U . . .
C73 C 0.1007(15) 0.6778(8) -0.3442(8) 0.054(5) Uani 1 1 d . . . . .
H73 H 0.150694 0.647791 -0.358542 0.065 Uiso 1 1 calc R U . . .
C18 C -0.3241(11) 1.3788(6) -0.3453(6) 0.030(4) Uani 1 1 d . . . . .
H18 H -0.287455 1.384851 -0.307641 0.036 Uiso 1 1 calc R U . . .
C26 C 0.0088(11) 1.3589(7) -0.0716(6) 0.031(4) Uani 1 1 d . . . . .
H26 H -0.029628 1.331128 -0.046227 0.037 Uiso 1 1 calc R U . . .
C71 C -0.0671(12) 0.7480(6) -0.3576(6) 0.026(3) Uani 1 1 d . . . . .
C32 C 0.2551(11) 1.5384(7) -0.1345(6) 0.035(4) Uani 1 1 d . . . . .
H32 H 0.302430 1.580324 -0.132684 0.042 Uiso 1 1 calc R U . . .
C65 C -0.4296(14) 0.8795(7) -0.4415(7) 0.040(4) Uani 1 1 d . . . . .
C63 C -0.4173(11) 0.9620(7) -0.2999(6) 0.027(3) Uani 1 1 d . . . . .
C42 C 0.2522(13) 0.9764(7) -0.1484(7) 0.047(5) Uani 1 1 d . . . . .
H42 H 0.323998 1.003380 -0.149739 0.056 Uiso 1 1 calc R U . . .
C45 C 0.0824(11) 0.9379(6) 0.0042(6) 0.029(4) Uani 1 1 d . . . . .
H45 H 0.142803 0.974083 0.008072 0.035 Uiso 1 1 calc R U . . .
C76 C -0.0496(12) 0.7693(6) -0.2993(6) 0.029(4) Uani 1 1 d . . . . .
C64 C -0.4663(13) 0.9238(7) -0.3967(7) 0.046(5) Uani 1 1 d . . . . .
H64 H -0.529801 0.951189 -0.403093 0.055 Uiso 1 1 calc R U . . .
C47 C 0.0474(12) 0.9408(7) 0.1094(6) 0.038(4) Uani 1 1 d . . . . .
H47 H 0.102856 0.978893 0.118750 0.045 Uiso 1 1 calc R U . . .
C54 C -0.4233(12) 0.6017(7) -0.0340(7) 0.044(4) Uani 1 1 d . . . . .
H54 H -0.470252 0.567855 -0.017234 0.053 Uiso 1 1 calc R U . . .
C70 C -0.2021(14) 0.7657(7) -0.4417(7) 0.043(4) Uani 1 1 d . . . . .
H70 H -0.164267 0.736631 -0.464234 0.052 Uiso 1 1 calc R U . . .
C34 C 0.3520(12) 1.5768(6) -0.2446(7) 0.038(4) Uani 1 1 d . . . . .
H34 H 0.385507 1.606051 -0.213902 0.045 Uiso 1 1 calc R U . . .
N3 N -0.2799(10) 1.2847(5) -0.4769(5) 0.033(3) Uani 1 1 d . . . . .
C51 C -0.1946(11) 0.7694(7) 0.0573(6) 0.030(4) Uani 1 1 d . . . . .
H51 H -0.236134 0.741475 0.081490 0.036 Uiso 1 1 calc R U . . .
C49 C -0.0966(12) 0.8541(7) 0.1363(6) 0.039(4) Uani 1 1 d . . . . .
H49 H -0.139986 0.833147 0.163613 0.047 Uiso 1 1 calc R U . . .
C94 C 0.1539(11) 0.7615(7) -0.0465(6) 0.045(4) Uani 1 1 d . . . . .
H94A H 0.171823 0.780908 -0.082145 0.068 Uiso 1 1 calc R U . . .
H94B H 0.189601 0.718568 -0.041328 0.068 Uiso 1 1 calc R U . . .
H94C H 0.185345 0.793275 -0.015282 0.068 Uiso 1 1 calc R U . . .
C12 C -0.2521(12) 1.2199(6) -0.5597(6) 0.025(4) Uani 1 1 d . . . . .
C75 C 0.0470(13) 0.7442(7) -0.2641(6) 0.037(4) Uani 1 1 d . . . . .
H75 H 0.062810 0.758055 -0.225544 0.045 Uiso 1 1 calc R U . . .
C4 C 0.2033(12) 1.0659(7) -0.3428(7) 0.042(4) Uani 1 1 d . U . . .
H4 H 0.253395 1.030216 -0.340069 0.050 Uiso 1 1 calc R U . . .
C50 C -0.1130(13) 0.8296(6) 0.0795(6) 0.031(4) Uani 1 1 d . . . . .
C14 C -0.3373(13) 1.3281(6) -0.4421(6) 0.028(4) Uani 1 1 d . U . . .
C2 C 0.1156(11) 1.1565(7) -0.2987(6) 0.027(4) Uani 1 1 d . . . . .
H2 H 0.105405 1.180754 -0.265252 0.032 Uiso 1 1 calc R U . . .
C37 C 0.2491(12) 1.4911(6) -0.3353(6) 0.036(4) Uani 1 1 d . . . . .
H37 H 0.214769 1.463304 -0.366844 0.043 Uiso 1 1 calc R U . . .
C81 C -0.2052(13) 0.6321(7) -0.2589(6) 0.051(5) Uani 1 1 d . . . . .
H81A H -0.208006 0.654514 -0.295167 0.076 Uiso 1 1 calc R U . . .
H81B H -0.279496 0.604658 -0.256973 0.076 Uiso 1 1 calc R U . . .
H81C H -0.140730 0.602789 -0.255283 0.076 Uiso 1 1 calc R U . . .
C7 C -0.0037(12) 1.1287(7) -0.5016(6) 0.033(4) Uani 1 1 d . . . . .
H7A H 0.047924 1.096051 -0.510003 0.040 Uiso 1 1 calc R U . . .
C60 C -0.4327(12) 1.0347(7) -0.1983(7) 0.039(4) Uani 1 1 d . . . . .
H60 H -0.438114 1.059300 -0.164385 0.046 Uiso 1 1 calc R U . . .
C3 C 0.1877(12) 1.1021(7) -0.2943(7) 0.040(4) Uani 1 1 d . . . . .
H3 H 0.225038 1.090499 -0.258726 0.048 Uiso 1 1 calc R U . . .
C62 C -0.4959(11) 1.0135(7) -0.2994(7) 0.040(4) Uani 1 1 d . . . . .
H62 H -0.542484 1.023806 -0.333055 0.048 Uiso 1 1 calc R U . . .
C48 C -0.0150(12) 0.9097(7) 0.1510(6) 0.039(4) Uani 1 1 d . . . . .
H48 H -0.001364 0.926674 0.188868 0.047 Uiso 1 1 calc R U . . .
C82 C -0.5376(12) 0.8291(8) -0.1811(7) 0.071(6) Uani 1 1 d . . . . .
H82A H -0.548989 0.835875 -0.221838 0.106 Uiso 1 1 calc R U . . .
H82B H -0.562806 0.868066 -0.161363 0.106 Uiso 1 1 calc R U . . .
H82C H -0.584092 0.787687 -0.172426 0.106 Uiso 1 1 calc R U . . .
C69 C -0.3013(13) 0.8004(7) -0.4650(6) 0.032(4) Uani 1 1 d . . . . .
N8 N -0.0574(10) 0.8589(5) 0.0380(5) 0.028(3) Uani 1 1 d . . . . .
C59 C -0.3518(11) 0.9829(6) -0.1986(6) 0.032(4) Uani 1 1 d . . . . .
H59 H -0.304910 0.972928 -0.164889 0.038 Uiso 1 1 calc R U . . .
C5 C 0.1461(12) 1.0811(7) -0.3965(7) 0.039(4) Uani 1 1 d . . . . .
H5A H 0.156373 1.055379 -0.429242 0.047 Uiso 1 1 calc R U . . .
C10 C -0.2156(13) 1.1433(7) -0.6354(6) 0.036(4) Uani 1 1 d . . . . .
H10 H -0.234231 1.123839 -0.672356 0.043 Uiso 1 1 calc R U . . .
C28 C 0.1167(13) 1.4459(8) 0.0056(6) 0.049(5) Uani 1 1 d . . . . .
H28 H 0.084581 1.422019 0.035030 0.058 Uiso 1 1 calc R U . . .
C68 C -0.3510(15) 0.7981(9) -0.5219(7) 0.055(5) Uani 1 1 d . . . . .
H68 H -0.318976 0.772354 -0.549232 0.066 Uiso 1 1 calc R U . . .
C38 C 0.2109(12) 1.4794(7) -0.2812(6) 0.030(4) Uani 1 1 d . . . . .
C56 C -0.3563(11) 0.6507(7) -0.1195(6) 0.040(4) Uani 1 1 d . . . . .
H56 H -0.358356 0.648837 -0.159338 0.048 Uiso 1 1 calc R U . . .
C11 C -0.2837(12) 1.1927(6) -0.6161(6) 0.034(4) Uani 1 1 d . . . . .
H11 H -0.348353 1.207446 -0.639556 0.041 Uiso 1 1 calc R U . . .
C40 C 0.0793(12) 0.9071(6) -0.1976(6) 0.035(4) Uani 1 1 d . . . . .
H40 H 0.037742 0.889009 -0.232073 0.043 Uiso 1 1 calc R U . . .
C72 C 0.0068(15) 0.7024(7) -0.3798(7) 0.045(5) Uani 1 1 d . . . . .
H72 H -0.006904 0.688450 -0.418397 0.054 Uiso 1 1 calc R U . . .
C83 C -0.0959(11) 0.9896(6) -0.3229(6) 0.037(4) Uani 1 1 d . . . . .
H83A H -0.051386 1.024835 -0.341799 0.056 Uiso 1 1 calc R U . . .
H83B H -0.044378 0.971575 -0.292287 0.056 Uiso 1 1 calc R U . . .
H83C H -0.161009 1.009054 -0.307447 0.056 Uiso 1 1 calc R U . . .
C23 C -0.2228(13) 1.1878(7) -0.1530(7) 0.044(4) Uani 1 1 d . . . . .
H23 H -0.268282 1.155569 -0.133857 0.052 Uiso 1 1 calc R U . . .
C77 C -0.0813(12) 1.5090(7) -0.3380(6) 0.054(5) Uani 1 1 d . . . . .
H77A H -0.057709 1.503541 -0.297715 0.081 Uiso 1 1 calc R U . . .
H77B H -0.165892 1.512879 -0.344527 0.081 Uiso 1 1 calc R U . . .
H77C H -0.039310 1.550105 -0.350459 0.081 Uiso 1 1 calc R U . . .
C30 C 0.2395(13) 1.5394(8) -0.0278(7) 0.049(5) Uani 1 1 d . . . . .
H30 H 0.289824 1.579958 -0.020629 0.059 Uiso 1 1 calc R U . . .
C35 C 0.3892(13) 1.5861(7) -0.2971(7) 0.044(4) Uani 1 1 d . . . . .
H35 H 0.448976 1.620712 -0.302267 0.052 Uiso 1 1 calc R U . . .
C55 C -0.4245(13) 0.6019(8) -0.0919(7) 0.047(4) Uani 1 1 d . . . . .
H55 H -0.473199 0.567815 -0.114094 0.056 Uiso 1 1 calc R U . . .
C74 C 0.1171(13) 0.6993(7) -0.2871(7) 0.045(4) Uani 1 1 d . . . . .
H74 H 0.178909 0.682478 -0.263043 0.054 Uiso 1 1 calc R U . . .
C36 C 0.3374(12) 1.5436(7) -0.3424(7) 0.039(4) Uani 1 1 d . . . . .
H36 H 0.361839 1.550042 -0.378621 0.047 Uiso 1 1 calc R U . . .
C21 C -0.1644(13) 1.2317(7) -0.2414(7) 0.048(5) Uani 1 1 d . . . . .
H21 H -0.169652 1.227448 -0.281200 0.058 Uiso 1 1 calc R U . . .
C41 C 0.1866(14) 0.9468(7) -0.1983(7) 0.046(4) Uani 1 1 d . . . . .
H41 H 0.216086 0.954084 -0.233243 0.056 Uiso 1 1 calc R U . . .
C145 C -0.2860(12) 1.1357(7) -0.3656(7) 0.051(5) Uani 1 1 d . . . . .
H14A H -0.219187 1.127581 -0.337935 0.077 Uiso 1 1 calc R U . . .
H14B H -0.342256 1.095342 -0.369519 0.077 Uiso 1 1 calc R U . . .
H14C H -0.324051 1.174558 -0.352750 0.077 Uiso 1 1 calc R U . . .
C43 C 0.2072(12) 0.9644(7) -0.0968(6) 0.036(4) Uani 1 1 d . . . . .
H43 H 0.249191 0.983529 -0.062851 0.044 Uiso 1 1 calc R U . . .
C24 C -0.1496(12) 1.2405(7) -0.1226(7) 0.043(4) Uani 1 1 d . . . . .
H24 H -0.143977 1.242884 -0.082695 0.052 Uiso 1 1 calc R U . . .
C79 C -0.1628(12) 1.4653(7) -0.1837(7) 0.049(5) Uani 1 1 d . . . . .
H79A H -0.177427 1.485943 -0.147951 0.074 Uiso 1 1 calc R U . . .
H79B H -0.176362 1.415838 -0.182285 0.074 Uiso 1 1 calc R U . . .
H79C H -0.215860 1.481694 -0.214543 0.074 Uiso 1 1 calc R U . . .
C15 C -0.4417(13) 1.3584(7) -0.4573(6) 0.044(4) Uani 1 1 d . . . . .
H15A H -0.481701 1.350806 -0.494267 0.052 Uiso 1 1 calc R U . . .
C16 C -0.4876(14) 1.3999(7) -0.4187(7) 0.052(5) Uani 1 1 d . . . . .
H16A H -0.556816 1.421573 -0.429389 0.063 Uiso 1 1 calc R U . . .
C66 C -0.4920(13) 0.8789(8) -0.4982(7) 0.048(5) Uani 1 1 d . . . . .
H66 H -0.555513 0.905528 -0.508065 0.057 Uiso 1 1 calc R U . . .
C67 C -0.4495(15) 0.8348(8) -0.5380(7) 0.056(5) Uani 1 1 d . . . . .
H67 H -0.487692 0.830118 -0.575414 0.068 Uiso 1 1 calc R U . . .
C29 C 0.1880(13) 1.5063(8) 0.0165(7) 0.048(4) Uani 1 1 d . U . . .
H29 H 0.202184 1.525378 0.053706 0.057 Uiso 1 1 calc R U . . .
Cl2 Cl 0.2432(3) 1.32556(18) -0.17970(16) 0.0469(11) Uani 1 1 d . . . . .
C78 C 0.3139(14) 1.2871(9) -0.3356(8) 0.092(8) Uani 1 1 d . . . . .
H78A H 0.359397 1.261494 -0.307496 0.138 Uiso 1 1 calc R U . . .
H78B H 0.364905 1.324376 -0.348450 0.138 Uiso 1 1 calc R U . . .
H78C H 0.281576 1.256999 -0.367704 0.138 Uiso 1 1 calc R U . . .
Cl5 Cl 0.0078(3) 0.62649(17) -0.13335(16) 0.0434(11) Uani 1 1 d . . . . .
Cl6 Cl -0.2280(3) 1.00847(16) -0.47203(16) 0.0419(11) Uani 1 1 d . . . . .
Cl8 Cl -0.541(3) 0.7875(14) -0.0085(13) 0.080(7) Uani 0.5 1 d . U P A 1
Cl7A Cl -0.462(2) 0.8212(13) 0.0992(13) 0.096(9) Uani 0.5 1 d . U P A 2
C87 C -0.4820(14) 0.8637(8) 0.0322(7) 0.063(5) Uani 1 1 d . U . . .
H87A H -0.402155 0.880133 0.023102 0.076 Uiso 0.5 1 calc R U P A 2
H87 H -0.415412 0.886632 0.014483 0.076 Uiso 0.5 1 calc R U P A 1
O85 O -0.4374(11) 0.6562(6) -0.4075(5) 0.070(4) Uani 1 1 d . . . . .
H85 H -0.418929 0.679614 -0.377686 0.105 Uiso 1 1 calc R U . . .
C80 C -0.3614(15) 0.6002(8) -0.4082(7) 0.080(6) Uani 1 1 d . . . . .
H80A H -0.367087 0.573581 -0.374332 0.120 Uiso 1 1 calc R U . . .
H80B H -0.280074 0.618851 -0.408843 0.120 Uiso 1 1 calc R U . . .
H80C H -0.386583 0.571059 -0.441734 0.120 Uiso 1 1 calc R U . . .
O17 O -0.1082(15) 0.5088(9) -0.4735(7) 0.138(6) Uani 1 1 d . U . . .
H17A H -0.052328 0.484282 -0.471553 0.206 Uiso 1 1 calc R U . . .
C86 C -0.2020(19) 0.4777(11) -0.5091(10) 0.143(10) Uani 1 1 d . U . . .
H86A H -0.273884 0.478801 -0.491148 0.214 Uiso 1 1 calc R U . . .
H86B H -0.188018 0.430473 -0.516811 0.214 Uiso 1 1 calc R U . . .
H86C H -0.210451 0.501838 -0.544529 0.214 Uiso 1 1 calc R U . . .
C17 C -0.4287(12) 1.4087(7) -0.3637(7) 0.043(4) Uani 1 1 d . . . . .
H17 H -0.460644 1.436152 -0.337454 0.051 Uiso 1 1 calc R U . . .
C22 C -0.2272(14) 1.1837(8) -0.2125(7) 0.061(5) Uani 1 1 d . . . . .
H22 H -0.273991 1.147490 -0.232960 0.073 Uiso 1 1 calc R U . . .
Cl11 Cl -0.4092(5) 0.3092(3) -0.2067(3) 0.122(2) Uani 1 1 d . U . . .
Cl10 Cl -0.4735(6) 0.4465(3) -0.2018(4) 0.164(3) Uani 1 1 d . U . . .
Cl12 Cl -0.4306(18) 0.4036(9) -0.1018(9) 0.154(8) Uani 0.5 1 d . U P B 1
C88 C -0.4693(18) 0.3626(10) -0.1579(9) 0.102(7) Uani 1 1 d . U . . .
H88 H -0.552556 0.344173 -0.156872 0.122 Uiso 0.5 1 calc R U P B 1
H88A H -0.551206 0.344094 -0.153662 0.122 Uiso 0.5 1 calc R U P B 2
Cl7 Cl -0.3847(13) 0.3605(8) -0.0953(7) 0.107(5) Uani 0.5 1 d . U P B 2
Cl8A Cl -0.547(3) 0.8076(15) -0.0235(14) 0.093(9) Uani 0.5 1 d . U P A 2
Cl9 Cl -0.4327(19) 0.8406(11) 0.1006(12) 0.067(6) Uani 0.5 1 d . U P A 1
Cl13 Cl -0.5986(17) 0.9207(12) 0.0338(13) 0.068(6) Uani 0.5 1 d . U P A 1

loop_
_atom_site_aniso_label
_atom_site_aniso_U_11
_atom_site_aniso_U_22
_atom_site_aniso_U_33
_atom_site_aniso_U_23
_atom_site_aniso_U_13
_atom_site_aniso_U_12
Tb2 0.0293(5) 0.0234(4) 0.0236(5) -0.0003(3) 0.0019(4) 0.0045(3)
Tb1 0.0372(5) 0.0263(4) 0.0246(5) -0.0047(4) 0.0037(4) -0.0005(4)
Co3 0.0282(11) 0.0241(10) 0.0198(12) 0.0001(9) 0.0011(9) 0.0016(9)
Co1 0.0293(11) 0.0256(10) 0.0266(12) -0.0052(9) 0.0025(9) 0.0019(8)
Co4 0.0304(12) 0.0279(11) 0.0237(12) 0.0023(9) 0.0008(10) 0.0013(9)
Co2 0.0429(13) 0.0253(11) 0.0236(13) -0.0015(9) 0.0054(10) 0.0035(10)
Cl4 0.030(2) 0.032(2) 0.037(2) -0.0070(18) 0.0009(18) 0.0064(17)
Cl3 0.042(2) 0.0287(19) 0.038(2) 0.0031(18) -0.0035(19) -0.0023(18)
O4 0.023(6) 0.029(5) 0.024(6) -0.005(5) -0.001(5) 0.000(4)
C61 0.029(7) 0.028(7) 0.046(8) 0.005(6) 0.004(7) 0.016(6)
O10 0.035(6) 0.021(5) 0.024(6) 0.005(4) 0.012(5) 0.004(4)
O8 0.039(6) 0.031(5) 0.037(7) -0.004(5) 0.014(5) 0.000(5)
O12 0.030(6) 0.029(5) 0.018(6) -0.007(4) 0.004(4) 0.018(4)
O7 0.035(6) 0.035(6) 0.032(7) -0.007(5) 0.006(5) 0.008(5)
O2 0.030(6) 0.025(5) 0.034(6) -0.002(5) 0.007(5) 0.015(5)
O9 0.021(5) 0.030(5) 0.033(6) -0.007(5) 0.004(5) -0.004(4)
N6 0.026(7) 0.043(8) 0.029(8) 0.001(7) -0.009(6) 0.009(6)
N1 0.022(7) 0.027(6) 0.026(8) -0.006(6) 0.005(6) -0.007(5)
N7 0.040(8) 0.034(7) 0.023(8) 0.002(6) 0.006(6) 0.004(6)
O1 0.036(6) 0.036(6) 0.029(6) -0.011(5) 0.004(5) 0.010(5)
N10 0.030(8) 0.030(7) 0.023(8) 0.002(6) 0.003(6) 0.008(6)
N5 0.056(9) 0.031(7) 0.021(8) -0.002(6) 0.012(7) 0.013(6)
C13 0.039(10) 0.033(9) 0.032(10) 0.002(8) -0.007(8) -0.001(8)
O11 0.024(6) 0.028(5) 0.034(6) 0.003(5) 0.004(5) 0.012(4)
C31 0.039(10) 0.034(9) 0.014(9) 0.000(7) -0.014(7) 0.006(7)
O14 0.027(6) 0.029(5) 0.043(7) 0.000(5) -0.007(5) 0.002(4)
N9 0.018(7) 0.027(6) 0.031(8) 0.011(6) 0.000(6) 0.010(5)
C20 0.032(10) 0.027(8) 0.044(11) 0.006(8) 0.007(8) 0.006(7)
C27 0.024(9) 0.039(9) 0.028(10) 0.003(8) -0.006(8) 0.022(7)
Cl1 0.062(3) 0.048(2) 0.026(2) -0.004(2) 0.016(2) 0.000(2)
O5 0.060(8) 0.036(6) 0.048(8) -0.004(6) 0.016(6) 0.002(5)
O13 0.030(6) 0.026(5) 0.041(7) -0.006(5) 0.004(5) 0.000(5)
N2 0.033(7) 0.013(6) 0.032(8) 0.008(6) 0.008(6) 0.009(5)
O15 0.052(7) 0.032(5) 0.020(6) 0.004(5) -0.003(5) 0.015(5)
N12 0.064(9) 0.020(6) 0.018(8) -0.009(6) 0.013(7) 0.004(6)
C25 0.030(10) 0.045(10) 0.033(10) 0.011(8) 0.013(8) 0.013(8)
C33 0.033(9) 0.016(7) 0.017(9) -0.004(7) -0.002(7) 0.010(7)
C39 0.029(9) 0.025(8) 0.017(9) -0.004(7) 0.000(7) 0.011(7)
N4 0.044(8) 0.043(8) 0.012(7) 0.002(6) 0.012(6) 0.007(6)
N11 0.035(8) 0.030(7) 0.024(8) -0.006(6) -0.005(6) -0.003(6)
C6 0.025(9) 0.034(9) 0.021(9) -0.012(8) -0.001(7) -0.007(7)
O3 0.046(7) 0.026(5) 0.023(6) 0.001(5) 0.006(5) -0.016(5)
C53 0.041(7) 0.042(7) 0.023(7) 0.007(6) 0.017(6) -0.005(6)
C1 0.031(9) 0.032(9) 0.019(9) -0.002(8) 0.016(8) -0.001(7)
C19 0.033(9) 0.009(7) 0.036(10) -0.009(7) 0.019(8) 0.000(6)
C44 0.029(9) 0.017(7) 0.030(10) -0.006(7) 0.003(8) 0.000(7)
C52 0.010(7) 0.036(8) 0.021(9) 0.001(7) 0.004(7) 0.008(6)
C58 0.027(9) 0.010(7) 0.028(9) -0.001(7) 0.008(7) 0.001(6)
C46 0.022(9) 0.025(8) 0.041(11) 0.004(8) 0.006(8) 0.020(7)
C8 0.027(9) 0.012(7) 0.045(11) -0.004(7) 0.003(8) 0.007(7)
Cl9A 0.082(14) 0.082(10) 0.077(10) 0.013(8) 0.004(11) -0.008(9)
O16 0.050(7) 0.042(6) 0.030(7) 0.001(5) 0.016(5) 0.004(5)
C9 0.015(8) 0.028(8) 0.035(10) -0.019(8) -0.003(7) -0.004(7)
C57 0.028(9) 0.018(7) 0.028(9) 0.004(7) 0.001(7) 0.004(6)
O6 0.048(7) 0.037(6) 0.053(8) -0.012(6) 0.009(6) -0.001(5)
C73 0.071(14) 0.040(10) 0.062(14) -0.001(10) 0.038(12) 0.023(10)
C18 0.023(9) 0.037(9) 0.025(9) -0.004(7) -0.013(7) 0.004(7)
C26 0.021(9) 0.049(10) 0.027(10) 0.007(8) 0.013(8) 0.006(7)
C71 0.032(9) 0.021(8) 0.022(9) -0.006(7) 0.000(7) -0.004(7)
C32 0.025(9) 0.036(9) 0.042(11) 0.008(8) -0.009(8) 0.003(7)
C65 0.043(11) 0.031(9) 0.044(12) -0.005(9) 0.005(9) -0.013(8)
C63 0.018(8) 0.033(8) 0.030(10) 0.006(8) -0.002(7) 0.012(7)
C42 0.040(11) 0.037(9) 0.060(13) -0.002(9) 0.004(10) -0.010(8)
C45 0.017(8) 0.034(9) 0.035(10) -0.009(8) -0.010(8) 0.012(7)
C76 0.038(10) 0.021(8) 0.028(10) 0.005(7) -0.002(8) 0.005(7)
C64 0.026(10) 0.045(10) 0.071(14) 0.020(10) 0.022(10) -0.003(8)
C47 0.041(10) 0.046(10) 0.023(10) -0.009(8) -0.003(8) 0.001(8)
C54 0.036(10) 0.036(9) 0.056(13) -0.001(9) 0.001(9) -0.010(8)
C70 0.058(12) 0.036(9) 0.037(12) 0.007(9) 0.021(10) -0.011(9)
C34 0.043(10) 0.025(8) 0.043(11) 0.001(8) 0.001(9) -0.004(8)
N3 0.043(8) 0.030(7) 0.026(8) 0.002(6) 0.006(7) 0.001(6)
C51 0.040(10) 0.035(9) 0.018(9) -0.007(7) 0.007(8) 0.017(7)
C49 0.051(11) 0.051(10) 0.016(9) 0.010(8) 0.004(8) 0.001(9)
C94 0.035(10) 0.041(9) 0.060(12) 0.004(9) -0.014(9) 0.024(8)
C12 0.030(9) 0.023(8) 0.021(9) -0.006(7) 0.004(8) -0.005(7)
C75 0.051(11) 0.037(9) 0.025(10) 0.009(8) 0.010(9) 0.005(8)
C4 0.028(7) 0.045(7) 0.053(8) 0.001(7) -0.002(7) 0.015(6)
C50 0.060(11) 0.018(7) 0.016(9) 0.006(7) 0.011(8) 0.004(7)
C14 0.035(7) 0.013(6) 0.035(7) 0.003(6) 0.000(6) -0.005(6)
C2 0.040(10) 0.030(8) 0.008(8) 0.002(7) -0.001(7) -0.006(7)
C37 0.038(10) 0.031(8) 0.036(11) -0.005(8) -0.006(8) -0.004(7)
C81 0.087(13) 0.040(9) 0.029(10) -0.018(8) 0.027(9) 0.002(9)
C7 0.037(10) 0.049(10) 0.019(9) -0.004(8) 0.019(8) 0.008(8)
C60 0.028(9) 0.026(8) 0.059(12) -0.022(9) 0.016(9) -0.019(7)
C3 0.038(10) 0.033(9) 0.046(11) 0.000(8) -0.003(8) 0.004(8)
C62 0.019(9) 0.054(10) 0.047(11) 0.000(9) 0.006(8) -0.001(8)
C48 0.041(10) 0.058(10) 0.018(9) -0.015(8) 0.001(8) 0.009(8)
C82 0.021(10) 0.100(14) 0.087(15) -0.032(13) -0.020(10) 0.019(10)
C69 0.047(11) 0.037(9) 0.010(9) 0.006(7) 0.003(8) 0.001(8)
N8 0.043(8) 0.014(6) 0.027(8) 0.005(6) -0.001(6) 0.001(6)
C59 0.023(9) 0.028(8) 0.042(11) 0.009(8) -0.001(8) 0.000(7)
C5 0.028(9) 0.038(9) 0.053(12) -0.011(9) 0.018(9) 0.003(8)
C10 0.053(11) 0.030(9) 0.024(10) -0.018(8) 0.003(8) 0.009(8)
C28 0.049(11) 0.079(13) 0.024(10) 0.003(9) 0.020(9) 0.018(10)
C68 0.063(13) 0.072(13) 0.023(11) -0.012(10) -0.009(10) -0.010(10)
C38 0.027(9) 0.032(8) 0.030(10) -0.001(8) 0.006(8) -0.002(7)
C56 0.028(9) 0.065(11) 0.019(9) -0.006(8) -0.012(7) -0.009(8)
C11 0.042(10) 0.035(9) 0.021(9) -0.013(7) -0.012(7) 0.000(8)
C40 0.040(10) 0.030(8) 0.037(11) -0.001(8) 0.010(8) -0.001(8)
C72 0.076(13) 0.031(9) 0.031(11) -0.005(8) 0.021(10) -0.002(9)
C83 0.023(9) 0.044(9) 0.039(10) 0.011(8) -0.014(7) -0.002(7)
C23 0.055(12) 0.025(8) 0.046(12) 0.017(8) -0.008(9) -0.004(8)
C77 0.064(12) 0.049(10) 0.045(12) 0.001(9) -0.002(9) 0.001(9)
C30 0.043(11) 0.055(11) 0.048(12) -0.013(10) 0.000(9) 0.002(9)
C35 0.049(11) 0.029(9) 0.049(12) 0.013(9) 0.001(10) -0.005(8)
C55 0.035(10) 0.054(11) 0.047(12) 0.003(10) -0.005(9) -0.005(8)
C74 0.047(11) 0.049(10) 0.046(12) 0.018(9) 0.020(9) 0.015(9)
C36 0.042(10) 0.035(9) 0.043(11) 0.019(8) 0.012(9) -0.002(8)
C21 0.067(12) 0.039(9) 0.037(11) 0.011(8) 0.017(9) -0.017(9)
C41 0.066(12) 0.034(9) 0.041(12) 0.004(8) 0.017(10) 0.001(9)
C145 0.030(10) 0.051(10) 0.073(14) -0.011(10) -0.001(9) 0.014(8)
C43 0.043(10) 0.037(9) 0.026(10) -0.004(8) -0.008(8) 0.005(8)
C24 0.042(11) 0.053(10) 0.040(11) 0.015(9) 0.023(9) 0.011(9)
C79 0.040(11) 0.035(9) 0.074(13) -0.008(9) 0.013(10) 0.005(8)
C15 0.054(12) 0.047(10) 0.028(10) 0.010(8) -0.010(9) 0.011(9)
C16 0.051(12) 0.039(10) 0.063(14) -0.007(10) -0.010(10) 0.012(9)
C66 0.046(11) 0.052(11) 0.038(12) -0.001(9) -0.006(9) -0.021(9)
C67 0.073(14) 0.064(13) 0.023(11) 0.010(10) -0.016(10) -0.017(11)
C29 0.052(8) 0.059(8) 0.031(8) -0.007(7) -0.002(7) 0.011(7)
Cl2 0.057(3) 0.051(2) 0.036(3) 0.008(2) 0.012(2) 0.017(2)
C78 0.058(13) 0.109(16) 0.106(18) -0.060(15) 0.032(12) -0.019(12)
Cl5 0.056(3) 0.031(2) 0.043(3) -0.010(2) 0.000(2) 0.0125(19)
Cl6 0.064(3) 0.027(2) 0.035(3) -0.0054(18) 0.011(2) 0.0008(19)
Cl8 0.059(10) 0.087(12) 0.090(15) -0.022(11) -0.009(10) 0.005(9)
Cl7A 0.094(15) 0.110(15) 0.097(14) 0.045(11) 0.050(11) 0.024(10)
C87 0.057(8) 0.074(9) 0.059(9) -0.003(8) 0.014(7) 0.003(7)
O85 0.086(9) 0.085(10) 0.041(8) -0.002(7) 0.005(7) 0.016(8)
C80 0.107(17) 0.070(13) 0.058(14) 0.001(11) -0.017(12) 0.021(12)
O17 0.141(13) 0.188(13) 0.077(10) 0.060(10) -0.010(10) -0.009(10)
C86 0.127(16) 0.162(17) 0.125(17) 0.038(14) -0.008(14) -0.041(14)
C17 0.026(10) 0.044(10) 0.060(13) -0.003(9) 0.011(9) 0.008(8)
C22 0.067(13) 0.058(11) 0.049(13) -0.007(10) -0.005(11) -0.026(10)
Cl11 0.122(5) 0.117(5) 0.134(6) 0.014(4) 0.020(4) 0.033(4)
Cl10 0.117(5) 0.137(6) 0.235(9) -0.037(6) -0.003(5) 0.036(4)
Cl12 0.181(16) 0.164(14) 0.102(11) -0.025(12) 0.022(11) -0.067(12)
C88 0.106(10) 0.093(10) 0.111(11) -0.012(9) 0.025(9) 0.016(8)
Cl7 0.091(9) 0.158(13) 0.062(9) -0.031(10) 0.006(7) -0.029(9)
Cl8A 0.064(12) 0.120(17) 0.095(15) -0.011(11) 0.025(11) -0.010(12)
Cl9 0.041(8) 0.077(11) 0.084(12) -0.012(9) -0.008(8) 0.032(8)
Cl13 0.047(10) 0.087(13) 0.074(10) 0.020(10) 0.007(9) 0.033(9)

loop_
_atom_type_symbol
_atom_type_description
_atom_type_scat_dispersion_real
_atom_type_scat_dispersion_imag
_atom_type_scat_source
C C 0.0033 0.0016 'International Tables Vol C Tables 4.2.6.8 and 6.1.1.4'
H H 0.0000 0.0000 'International Tables Vol C Tables 4.2.6.8 and 6.1.1.4'
Cl Cl 0.1484 0.1585 'International Tables Vol C Tables 4.2.6.8 and 6.1.1.4'
Co Co 0.3494 0.9721 'International Tables Vol C Tables 4.2.6.8 and 6.1.1.4'
N N 0.0061 0.0033 'International Tables Vol C Tables 4.2.6.8 and 6.1.1.4'
O O 0.0106 0.0060 'International Tables Vol C Tables 4.2.6.8 and 6.1.1.4'
Tb Tb -0.1723 4.1537 'International Tables Vol C Tables 4.2.6.8 and 6.1.1.4'

loop_
_geom_angle_atom_site_label_1
_geom_angle_atom_site_label_2
_geom_angle_atom_site_label_3
_geom_angle
_geom_angle_site_symmetry_1
_geom_angle_site_symmetry_3
_geom_angle_publ_flag
Cl3 Tb2 Co4 47.92(7) . . ?
O10 Tb2 Co4 172.76(18) . . ?
O10 Tb2 Cl3 125.8(2) . . ?
O10 Tb2 O15 73.6(3) . . ?
O10 Tb2 O16 74.1(3) . . ?
O12 Tb2 Co4 39.3(2) . . ?
O12 Tb2 Cl3 75.1(2) . . ?
O12 Tb2 O10 140.4(3) . . ?
O12 Tb2 O11 68.0(3) . . ?
O12 Tb2 O15 80.0(3) . . ?
O12 Tb2 O16 145.4(3) . . ?
O9 Tb2 Co4 116.2(2) . . ?
O9 Tb2 Cl3 164.0(2) . . ?
O9 Tb2 O10 69.8(3) . . ?
O9 Tb2 O12 90.2(3) . . ?
O9 Tb2 O11 95.8(3) . . ?
O9 Tb2 O15 105.7(3) . . ?
O9 Tb2 O16 110.7(3) . . ?
O11 Tb2 Co4 41.0(2) . . ?
O11 Tb2 Cl3 73.0(2) . . ?
O11 Tb2 O10 144.9(3) . . ?
O11 Tb2 O15 141.4(3) . . ?
O11 Tb2 O16 82.2(3) . . ?
O15 Tb2 Co4 100.3(2) . . ?
O15 Tb2 Cl3 78.5(2) . . ?
O15 Tb2 O16 117.7(3) . . ?
O16 Tb2 Co4 106.1(2) . . ?
O16 Tb2 Cl3 79.6(2) . . ?
O4 Tb1 Co1 169.9(2) . . ?
O4 Tb1 Cl1 119.7(2) . . ?
O4 Tb1 O5 75.5(3) . . ?
O4 Tb1 O6 71.8(3) . . ?
O2 Tb1 Co1 40.41(19) . . ?
O2 Tb1 O4 142.2(3) . . ?
O2 Tb1 Cl1 78.7(2) . . ?
O2 Tb1 O5 78.9(3) . . ?
O2 Tb1 O6 145.3(3) . . ?
O1 Tb1 Co1 39.6(2) . . ?
O1 Tb1 O4 146.7(3) . . ?
O1 Tb1 O2 65.7(3) . . ?
O1 Tb1 Cl1 75.6(2) . . ?
O1 Tb1 O5 137.5(3) . . ?
O1 Tb1 O6 80.0(3) . . ?
Cl1 Tb1 Co1 50.44(8) . . ?
O5 Tb1 Co1 98.0(3) . . ?
O5 Tb1 Cl1 75.1(2) . . ?
O5 Tb1 O6 128.7(4) . . ?
O3 Tb1 Co1 120.15(19) . . ?
O3 Tb1 O4 69.7(3) . . ?
O3 Tb1 O2 93.2(3) . . ?
O3 Tb1 O1 96.8(3) . . ?
O3 Tb1 Cl1 170.6(2) . . ?
O3 Tb1 O5 108.4(3) . . ?
O3 Tb1 O6 95.9(3) . . ?
O6 Tb1 Co1 107.9(2) . . ?
O6 Tb1 Cl1 88.2(2) . . ?
O10 Co3 Cl4 89.5(2) . . ?
O10 Co3 O9 71.6(3) . . ?
O10 Co3 N7 143.3(4) . . ?
O10 Co3 N9 73.6(3) . . ?
O9 Co3 Cl4 89.9(2) . . ?
N7 Co3 Cl4 96.3(3) . . ?
N7 Co3 O9 72.3(4) . . ?
N7 Co3 N9 142.3(4) . . ?
N9 Co3 Cl4 89.6(3) . . ?
N9 Co3 O9 145.2(3) . . ?
O13 Co3 Cl4 174.4(2) . . ?
O13 Co3 O10 85.4(3) . . ?
O13 Co3 O9 90.7(3) . . ?
O13 Co3 N7 89.1(3) . . ?
O13 Co3 N9 86.7(3) . . ?
N8 Co3 Cl4 88.5(3) . . ?
N8 Co3 O10 144.4(4) . . ?
N8 Co3 O9 143.9(3) . . ?
N8 Co3 N7 72.1(4) . . ?
N8 Co3 N9 70.9(4) . . ?
N8 Co3 O13 94.3(4) . . ?
O8 Co1 Tb1 122.5(3) . . ?
O8 Co1 O2 96.4(3) . . ?
O8 Co1 N1 86.1(3) . . ?
O8 Co1 O1 94.2(4) . . ?
O8 Co1 Cl1 174.4(3) . . ?
O8 Co1 N2 85.9(3) . . ?
O8 Co1 N3 87.6(4) . . ?
O2 Co1 Tb1 42.4(2) . . ?
O2 Co1 N1 143.7(4) . . ?
O2 Co1 Cl1 83.3(2) . . ?
O2 Co1 N3 73.0(4) . . ?
N1 Co1 Tb1 107.0(3) . . ?
N1 Co1 Cl1 90.8(3) . . ?
N1 Co1 N3 143.3(4) . . ?
O1 Co1 Tb1 42.3(2) . . ?
O1 Co1 O2 69.3(3) . . ?
O1 Co1 N1 74.4(4) . . ?
O1 Co1 Cl1 80.4(2) . . ?
O1 Co1 N3 142.2(4) . . ?
Cl1 Co1 Tb1 54.09(8) . . ?
N2 Co1 Tb1 151.6(3) . . ?
N2 Co1 O2 144.2(4) . . ?
N2 Co1 N1 72.0(4) . . ?
N2 Co1 O1 146.3(4) . . ?
N2 Co1 Cl1 97.6(3) . . ?
N2 Co1 N3 71.5(4) . . ?
N3 Co1 Tb1 106.9(3) . . ?
N3 Co1 Cl1 97.6(3) . . ?
Cl3 Co4 Tb2 55.52(9) . . ?
O12 Co4 Tb2 42.3(2) . . ?
O12 Co4 Cl3 83.7(2) . . ?
O12 Co4 N10 144.4(4) . . ?
O12 Co4 O11 71.8(3) . . ?
O12 Co4 N12 73.1(4) . . ?
N10 Co4 Tb2 107.5(3) . . ?
N10 Co4 Cl3 91.2(3) . . ?
N10 Co4 O11 72.7(4) . . ?
N10 Co4 N12 142.5(5) . . ?
O11 Co4 Tb2 42.8(2) . . ?
O11 Co4 Cl3 80.1(2) . . ?
O11 Co4 N12 144.8(4) . . ?
O14 Co4 Tb2 118.9(3) . . ?
O14 Co4 Cl3 173.2(3) . . ?
O14 Co4 O12 94.1(3) . . ?
O14 Co4 N10 86.9(4) . . ?
O14 Co4 O11 93.1(3) . . ?
O14 Co4 N12 90.0(3) . . ?
N12 Co4 Tb2 106.6(3) . . ?
N12 Co4 Cl3 95.5(3) . . ?
N11 Co4 Tb2 152.4(3) . . ?
N11 Co4 Cl3 97.0(3) . . ?
N11 Co4 O12 142.7(4) . . ?
N11 Co4 N10 72.8(4) . . ?
N11 Co4 O11 145.3(4) . . ?
N11 Co4 O14 88.7(4) . . ?
N11 Co4 N12 69.8(5) . . ?
O4 Co2 N6 72.7(4) . . ?
O4 Co2 O3 71.6(3) . . ?
O4 Co2 Cl2 89.1(2) . . ?
O7 Co2 O4 87.9(3) . . ?
O7 Co2 N6 86.6(4) . . ?
O7 Co2 N5 87.1(4) . . ?
O7 Co2 N4 91.6(4) . . ?
O7 Co2 O3 87.8(3) . . ?
O7 Co2 Cl2 175.2(3) . . ?
N6 Co2 Cl2 96.1(3) . . ?
N5 Co2 O4 143.9(4) . . ?
N5 Co2 N6 71.4(4) . . ?
N5 Co2 N4 71.1(4) . . ?
N5 Co2 O3 143.7(4) . . ?
N5 Co2 Cl2 97.5(3) . . ?
N4 Co2 O4 144.8(4) . . ?
N4 Co2 N6 142.4(4) . . ?
N4 Co2 O3 73.2(4) . . ?
N4 Co2 Cl2 88.7(3) . . ?
O3 Co2 N6 144.0(4) . . ?
O3 Co2 Cl2 87.7(2) . . ?
Co4 Cl3 Tb2 76.55(10) . . ?
Co2 O4 Tb1 108.8(3) . . ?
C38 O4 Tb1 133.7(8) . . ?
C38 O4 Co2 115.9(8) . . ?
C60 C61 H61 119.9 . . ?
C62 C61 H61 119.9 . . ?
C62 C61 C60 120.2(13) . . ?
Co3 O10 Tb2 107.4(3) . . ?
C57 O10 Tb2 133.7(8) . . ?
C57 O10 Co3 116.1(8) . . ?
Co1 O8 H8 111.2 . . ?
C145 O8 Co1 125.8(8) . . ?
C145 O8 H8 109.5 . . ?
Co4 O12 Tb2 98.4(3) . . ?
C76 O12 Tb2 131.2(8) . . ?
C76 O12 Co4 117.6(8) . . ?
Co2 O7 H7 102.8 . . ?
C79 O7 Co2 123.4(8) . . ?
C79 O7 H7 109.5 . . ?
Co1 O2 Tb1 97.2(3) . . ?
C19 O2 Tb1 134.7(7) . . ?
C19 O2 Co1 115.3(8) . . ?
Tb2 O9 Co3 105.2(3) . . ?
C39 O9 Tb2 140.2(8) . . ?
C39 O9 Co3 114.4(8) . . ?
C33 N6 Co2 116.3(8) . . ?
C32 N6 Co2 116.7(10) . . ?
C32 N6 C33 126.9(12) . . ?
C6 N1 Co1 114.3(8) . . ?
C7 N1 Co1 118.4(10) . . ?
C7 N1 C6 127.1(12) . . ?
C44 N7 Co3 118.7(8) . . ?
C45 N7 Co3 118.2(9) . . ?
C45 N7 C44 123.1(12) . . ?
Co1 O1 Tb1 98.1(4) . . ?
C1 O1 Tb1 134.8(8) . . ?
C1 O1 Co1 116.9(8) . . ?
C63 N10 Co4 118.1(9) . . ?
C64 N10 Co4 118.8(10) . . ?
C64 N10 C63 123.0(13) . . ?
C31 N5 Co2 119.8(9) . . ?
C27 N5 Co2 121.9(9) . . ?
C27 N5 C31 118.3(12) . . ?
N3 C13 H13A 121.5 . . ?
N3 C13 C12 116.9(14) . . ?
C12 C13 H13A 121.5 . . ?
Co4 O11 Tb2 96.2(3) . . ?
C58 O11 Tb2 135.5(8) . . ?
C58 O11 Co4 115.8(8) . . ?
N5 C31 C32 112.1(12) . . ?
N5 C31 C30 121.2(14) . . ?
C30 C31 C32 126.5(14) . . ?
Co4 O14 H14 97.3 . . ?
C83 O14 Co4 120.3(8) . . ?
C83 O14 H14 109.5 . . ?
C52 N9 Co3 117.7(8) . . ?
C51 N9 Co3 118.6(9) . . ?
C51 N9 C52 123.7(11) . . ?
O3 C20 C25 120.0(13) . . ?
O3 C20 C21 123.3(14) . . ?
C21 C20 C25 116.6(13) . . ?
N5 C27 C26 111.4(12) . . ?
N5 C27 C28 124.0(13) . . ?
C28 C27 C26 124.5(14) . . ?
Co1 Cl1 Tb1 75.47(10) . . ?
Tb1 O5 H5 112.0 . . ?
C77 O5 Tb1 127.1(9) . . ?
C77 O5 H5 109.5 . . ?
Co3 O13 H13 117.3 . . ?
C94 O13 Co3 126.9(7) . . ?
C94 O13 H13 109.5 . . ?
C8 N2 Co1 119.5(10) . . ?
C12 N2 Co1 121.1(8) . . ?
C12 N2 C8 119.3(12) . . ?
Tb2 O15 H15 106.6 . . ?
C81 O15 Tb2 136.9(8) . . ?
C81 O15 H15 109.5 . . ?
C71 N12 Co4 116.6(9) . . ?
C70 N12 Co4 118.9(12) . . ?
C70 N12 C71 124.3(13) . . ?
N4 C25 C20 113.2(12) . . ?
N4 C25 C24 126.4(14) . . ?
C24 C25 C20 120.4(14) . . ?
N6 C33 C34 125.8(12) . . ?
C38 C33 N6 113.4(12) . . ?
C38 C33 C34 120.7(13) . . ?
O9 C39 C44 119.6(12) . . ?
O9 C39 C40 123.2(12) . . ?
C40 C39 C44 117.1(12) . . ?
C25 N4 Co2 117.9(9) . . ?
C26 N4 Co2 119.8(9) . . ?
C26 N4 C25 122.2(12) . . ?
C65 N11 Co4 117.6(10) . . ?
C65 N11 C69 120.2(13) . . ?
C69 N11 Co4 121.9(10) . . ?
N1 C6 C1 115.4(13) . . ?
N1 C6 C5 125.4(12) . . ?
C1 C6 C5 119.1(14) . . ?
Co2 O3 Tb1 108.8(3) . . ?
C20 O3 Tb1 133.7(8) . . ?
C20 O3 Co2 115.2(9) . . ?
C52 C53 H53 120.2 . . ?
C54 C53 H53 120.2 . . ?
C54 C53 C52 119.7(13) . . ?
O1 C1 C6 117.4(13) . . ?
O1 C1 C2 124.3(12) . . ?
C2 C1 C6 118.3(14) . . ?
O2 C19 C18 119.6(12) . . ?
O2 C19 C14 121.8(11) . . ?
C14 C19 C18 118.5(13) . . ?
N7 C44 C39 113.6(11) . . ?
N7 C44 C43 125.4(12) . . ?
C43 C44 C39 121.1(13) . . ?
N9 C52 C57 111.8(11) . . ?
C53 C52 N9 126.9(12) . . ?
C53 C52 C57 121.3(12) . . ?
O11 C58 C63 119.8(11) . . ?
O11 C58 C59 121.0(13) . . ?
C59 C58 C63 119.2(12) . . ?
C47 C46 C45 127.1(13) . . ?
N8 C46 C45 110.6(12) . . ?
N8 C46 C47 122.4(13) . . ?
N2 C8 C9 121.1(14) . . ?
N2 C8 C7 113.1(13) . . ?
C9 C8 C7 125.4(12) . . ?
Tb2 O16 H16 108.5 . . ?
C82 O16 Tb2 141.3(8) . . ?
C82 O16 H16 109.5 . . ?
C8 C9 H9 119.9 . . ?
C8 C9 C10 120.3(12) . . ?
C10 C9 H9 119.9 . . ?
O10 C57 C52 120.7(11) . . ?
O10 C57 C56 121.9(12) . . ?
C52 C57 C56 117.5(12) . . ?
Tb1 O6 H6 107.0 . . ?
C78 O6 Tb1 142.9(9) . . ?
C78 O6 H6 109.5 . . ?
C72 C73 H73 121.0 . . ?
C74 C73 H73 121.0 . . ?
C74 C73 C72 117.9(14) . . ?
C19 C18 H18 121.4 . . ?
C17 C18 C19 117.2(13) . . ?
C17 C18 H18 121.4 . . ?
C27 C26 H26 122.1 . . ?
N4 C26 C27 115.7(13) . . ?
N4 C26 H26 122.1 . . ?
C76 C71 N12 111.6(12) . . ?
C72 C71 N12 127.1(13) . . ?
C72 C71 C76 121.2(15) . . ?
N6 C32 C31 119.7(13) . . ?
N6 C32 H32 120.2 . . ?
C31 C32 H32 120.2 . . ?
N11 C65 C64 117.0(15) . . ?
N11 C65 C66 123.8(14) . . ?
C66 C65 C64 119.1(16) . . ?
N10 C63 C58 113.2(12) . . ?
N10 C63 C62 125.8(13) . . ?
C62 C63 C58 121.0(13) . . ?
C41 C42 H42 121.1 . . ?
C43 C42 H42 121.1 . . ?
C43 C42 C41 117.8(14) . . ?
N7 C45 C46 118.1(12) . . ?
N7 C45 H45 120.9 . . ?
C46 C45 H45 120.9 . . ?
O12 C76 C71 120.7(13) . . ?
O12 C76 C75 121.7(13) . . ?
C71 C76 C75 117.5(13) . . ?
N10 C64 C65 113.7(14) . . ?
N10 C64 H64 123.1 . . ?
C65 C64 H64 123.1 . . ?
C46 C47 H47 120.8 . . ?
C46 C47 C48 118.5(13) . . ?
C48 C47 H47 120.8 . . ?
C53 C54 H54 120.1 . . ?
C55 C54 C53 119.8(14) . . ?
C55 C54 H54 120.1 . . ?
N12 C70 H70 121.7 . . ?
N12 C70 C69 116.6(15) . . ?
C69 C70 H70 121.7 . . ?
C33 C34 H34 119.4 . . ?
C35 C34 C33 121.1(13) . . ?
C35 C34 H34 119.4 . . ?
C13 N3 Co1 118.6(10) . . ?
C13 N3 C14 123.3(13) . . ?
C14 N3 Co1 117.9(9) . . ?
N9 C51 H51 121.6 . . ?
N9 C51 C50 116.7(13) . . ?
C50 C51 H51 121.6 . . ?
C50 C49 H49 120.8 . . ?
C48 C49 H49 120.8 . . ?
C48 C49 C50 118.4(13) . . ?
O13 C94 H94A 109.5 . . ?
O13 C94 H94B 109.5 . . ?
O13 C94 H94C 109.5 . . ?
H94A C94 H94B 109.5 . . ?
H94A C94 H94C 109.5 . . ?
H94B C94 H94C 109.5 . . ?
N2 C12 C13 111.8(12) . . ?
N2 C12 C11 121.9(13) . . ?
C11 C12 C13 126.0(14) . . ?
C76 C75 H75 120.1 . . ?
C74 C75 C76 119.7(14) . . ?
C74 C75 H75 120.1 . . ?
C3 C4 H4 119.2 . . ?
C3 C4 C5 121.6(14) . . ?
C5 C4 H4 119.2 . . ?
C49 C50 C51 125.0(13) . . ?
N8 C50 C51 111.3(12) . . ?
N8 C50 C49 123.7(12) . . ?
C19 C14 N3 111.4(13) . . ?
C15 C14 C19 121.5(13) . . ?
C15 C14 N3 127.1(14) . . ?
C1 C2 H2 118.4 . . ?
C1 C2 C3 123.2(13) . . ?
C3 C2 H2 118.4 . . ?
C38 C37 H37 119.6 . . ?
C36 C37 H37 119.6 . . ?
C36 C37 C38 120.8(13) . . ?
O15 C81 H81A 109.5 . . ?
O15 C81 H81B 109.5 . . ?
O15 C81 H81C 109.5 . . ?
H81A C81 H81B 109.5 . . ?
H81A C81 H81C 109.5 . . ?
H81B C81 H81C 109.5 . . ?
N1 C7 C8 117.0(13) . . ?
N1 C7 H7A 121.5 . . ?
C8 C7 H7A 121.5 . . ?
C61 C60 H60 119.8 . . ?
C61 C60 C59 120.5(13) . . ?
C59 C60 H60 119.8 . . ?
C4 C3 C2 119.2(15) . . ?
C4 C3 H3 120.4 . . ?
C2 C3 H3 120.4 . . ?
C61 C62 C63 119.7(15) . . ?
C61 C62 H62 120.1 . . ?
C63 C62 H62 120.1 . . ?
C47 C48 H48 120.1 . . ?
C49 C48 C47 119.8(13) . . ?
C49 C48 H48 120.1 . . ?
O16 C82 H82A 109.5 . . ?
O16 C82 H82B 109.5 . . ?
O16 C82 H82C 109.5 . . ?
H82A C82 H82B 109.5 . . ?
H82A C82 H82C 109.5 . . ?
H82B C82 H82C 109.5 . . ?
N11 C69 C70 112.7(14) . . ?
N11 C69 C68 121.0(15) . . ?
C68 C69 C70 126.3(15) . . ?
C46 N8 Co3 120.6(9) . . ?
C50 N8 Co3 122.2(9) . . ?
C50 N8 C46 117.1(12) . . ?
C58 C59 C60 119.4(14) . . ?
C58 C59 H59 120.3 . . ?
C60 C59 H59 120.3 . . ?
C6 C5 H5A 120.7 . . ?
C4 C5 C6 118.5(13) . . ?
C4 C5 H5A 120.7 . . ?
C9 C10 H10 120.2 . . ?
C9 C10 C11 119.6(13) . . ?
C11 C10 H10 120.2 . . ?
C27 C28 H28 121.2 . . ?
C29 C28 C27 117.6(15) . . ?
C29 C28 H28 121.2 . . ?
C69 C68 H68 120.4 . . ?
C69 C68 C67 119.3(16) . . ?
C67 C68 H68 120.4 . . ?
O4 C38 C33 120.6(12) . . ?
O4 C38 C37 122.2(12) . . ?
C33 C38 C37 117.1(12) . . ?
C57 C56 H56 120.6 . . ?
C55 C56 C57 118.8(13) . . ?
C55 C56 H56 120.6 . . ?
C12 C11 H11 121.1 . . ?
C10 C11 C12 117.8(14) . . ?
C10 C11 H11 121.1 . . ?
C39 C40 H40 119.5 . . ?
C41 C40 C39 121.0(14) . . ?
C41 C40 H40 119.5 . . ?
C73 C72 C71 120.3(15) . . ?
C73 C72 H72 119.9 . . ?
C71 C72 H72 119.9 . . ?
O14 C83 H83A 109.5 . . ?
O14 C83 H83B 109.5 . . ?
O14 C83 H83C 109.5 . . ?
H83A C83 H83B 109.5 . . ?
H83A C83 H83C 109.5 . . ?
H83B C83 H83C 109.5 . . ?
C24 C23 H23 120.5 . . ?
C24 C23 C22 119.0(14) . . ?
C22 C23 H23 120.5 . . ?
O5 C77 H77A 109.5 . . ?
O5 C77 H77B 109.5 . . ?
O5 C77 H77C 109.5 . . ?
H77A C77 H77B 109.5 . . ?
H77A C77 H77C 109.5 . . ?
H77B C77 H77C 109.5 . . ?
C31 C30 H30 120.7 . . ?
C31 C30 C29 118.6(14) . . ?
C29 C30 H30 120.7 . . ?
C34 C35 H35 120.5 . . ?
C34 C35 C36 119.0(13) . . ?
C36 C35 H35 120.5 . . ?
C54 C55 C56 122.9(14) . . ?
C54 C55 H55 118.5 . . ?
C56 C55 H55 118.5 . . ?
C73 C74 H74 118.4 . . ?
C75 C74 C73 123.3(16) . . ?
C75 C74 H74 118.4 . . ?
C37 C36 H36 119.4 . . ?
C35 C36 C37 121.3(14) . . ?
C35 C36 H36 119.4 . . ?
C20 C21 H21 118.9 . . ?
C22 C21 C20 122.2(15) . . ?
C22 C21 H21 118.9 . . ?
C42 C41 H41 118.8 . . ?
C40 C41 C42 122.4(14) . . ?
C40 C41 H41 118.8 . . ?
O8 C145 H14A 109.5 . . ?
O8 C145 H14B 109.5 . . ?
O8 C145 H14C 109.5 . . ?
H14A C145 H14B 109.5 . . ?
H14A C145 H14C 109.5 . . ?
H14B C145 H14C 109.5 . . ?
C44 C43 H43 119.6 . . ?
C42 C43 C44 120.7(13) . . ?
C42 C43 H43 119.6 . . ?
C25 C24 H24 119.7 . . ?
C23 C24 C25 120.5(14) . . ?
C23 C24 H24 119.7 . . ?
O7 C79 H79A 109.5 . . ?
O7 C79 H79B 109.5 . . ?
O7 C79 H79C 109.5 . . ?
H79A C79 H79B 109.5 . . ?
H79A C79 H79C 109.5 . . ?
H79B C79 H79C 109.5 . . ?
C14 C15 H15A 119.6 . . ?
C14 C15 C16 120.8(15) . . ?
C16 C15 H15A 119.6 . . ?
C15 C16 H16A 120.8 . . ?
C15 C16 C17 118.4(15) . . ?
C17 C16 H16A 120.8 . . ?
C65 C66 H66 122.7 . . ?
C67 C66 C65 114.5(16) . . ?
C67 C66 H66 122.7 . . ?
C68 C67 C66 120.8(15) . . ?
C68 C67 H67 119.6 . . ?
C66 C67 H67 119.6 . . ?
C28 C29 C30 120.1(15) . . ?
C28 C29 H29 120.0 . . ?
C30 C29 H29 120.0 . . ?
O6 C78 H78A 109.5 . . ?
O6 C78 H78B 109.5 . . ?
O6 C78 H78C 109.5 . . ?
H78A C78 H78B 109.5 . . ?
H78A C78 H78C 109.5 . . ?
H78B C78 H78C 109.5 . . ?
Cl9A C87 Cl7A 110.4(17) . . ?
Cl9A C87 H87A 106.9 . . ?
Cl9A C87 Cl8A 113.3(18) . . ?
Cl8 C87 H87 109.9 . . ?
Cl8 C87 Cl13 108.5(16) . . ?
Cl7A C87 H87A 106.9 . . ?
Cl8A C87 Cl7A 112.1(15) . . ?
Cl8A C87 H87A 106.9 . . ?
Cl9 C87 Cl8 108.4(15) . . ?
Cl9 C87 H87 109.9 . . ?
Cl9 C87 Cl13 110.2(15) . . ?
Cl13 C87 H87 109.9 . . ?
C80 O85 H85 109.5 . . ?
O85 C80 H80A 109.5 . . ?
O85 C80 H80B 109.5 . . ?
O85 C80 H80C 109.5 . . ?
H80A C80 H80B 109.5 . . ?
H80A C80 H80C 109.5 . . ?
H80B C80 H80C 109.5 . . ?
C86 O17 H17A 109.5 . . ?
O17 C86 H86A 109.5 . . ?
O17 C86 H86B 109.5 . . ?
O17 C86 H86C 109.5 . . ?
H86A C86 H86B 109.5 . . ?
H86A C86 H86C 109.5 . . ?
H86B C86 H86C 109.5 . . ?
C18 C17 H17 118.2 . . ?
C16 C17 C18 123.5(14) . . ?
C16 C17 H17 118.2 . . ?
C23 C22 H22 119.4 . . ?
C21 C22 C23 121.3(14) . . ?
C21 C22 H22 119.4 . . ?
Cl11 C88 Cl10 99.1(11) . . ?
Cl11 C88 H88 106.8 . . ?
Cl11 C88 H88A 109.4 . . ?
Cl10 C88 H88 106.8 . . ?
Cl10 C88 H88A 109.4 . . ?
Cl12 C88 Cl11 139.6(17) . . ?
Cl12 C88 Cl10 92.0(13) . . ?
Cl12 C88 H88 106.8 . . ?
Cl7 C88 Cl11 107.1(13) . . ?
Cl7 C88 Cl10 121.5(13) . . ?
Cl7 C88 H88A 109.4 . . ?

loop_
_geom_bond_atom_site_label_1
_geom_bond_atom_site_label_2
_geom_bond_distance
_geom_bond_site_symmetry_2
_geom_bond_publ_flag
Tb2 Co4 3.374(2) . ?
Tb2 Cl3 2.860(4) . ?
Tb2 O10 2.309(8) . ?
Tb2 O12 2.294(8) . ?
Tb2 O9 2.263(8) . ?
Tb2 O11 2.305(9) . ?
Tb2 O15 2.393(8) . ?
Tb2 O16 2.415(8) . ?
Tb1 Co1 3.3705(19) . ?
Tb1 O4 2.295(7) . ?
Tb1 O2 2.291(8) . ?
Tb1 O1 2.290(8) . ?
Tb1 Cl1 2.820(3) . ?
Tb1 O5 2.393(10) . ?
Tb1 O3 2.266(8) . ?
Tb1 O6 2.396(9) . ?
Co3 Cl4 2.508(4) . ?
Co3 O10 2.180(8) . ?
Co3 O9 2.292(9) . ?
Co3 N7 2.183(10) . ?
Co3 N9 2.218(10) . ?
Co3 O13 2.171(8) . ?
Co3 N8 2.156(11) . ?
Co1 O8 2.123(8) . ?
Co1 O2 2.202(8) . ?
Co1 N1 2.211(10) . ?
Co1 O1 2.170(9) . ?
Co1 Cl1 2.684(4) . ?
Co1 N2 2.168(11) . ?
Co1 N3 2.218(12) . ?
Co4 Cl3 2.575(4) . ?
Co4 O12 2.160(9) . ?
Co4 N10 2.201(11) . ?
Co4 O11 2.229(8) . ?
Co4 O14 2.157(9) . ?
Co4 N12 2.231(10) . ?
Co4 N11 2.156(11) . ?
Co2 O4 2.211(8) . ?
Co2 O7 2.175(9) . ?
Co2 N6 2.245(11) . ?
Co2 N5 2.192(11) . ?
Co2 N4 2.203(11) . ?
Co2 O3 2.240(8) . ?
Co2 Cl2 2.475(4) . ?
O4 C38 1.336(13) . ?
C61 H61 0.9300 . ?
C61 C60 1.395(19) . ?
C61 C62 1.382(16) . ?
O10 C57 1.362(13) . ?
O8 H8 0.8200 . ?
O8 C145 1.405(15) . ?
O12 C76 1.332(14) . ?
O7 H7 0.8200 . ?
O7 C79 1.392(13) . ?
O2 C19 1.352(14) . ?
O9 C39 1.335(13) . ?
N6 C33 1.405(15) . ?
N6 C32 1.278(14) . ?
N1 C6 1.409(16) . ?
N1 C7 1.294(14) . ?
N7 C44 1.397(15) . ?
N7 C45 1.299(14) . ?
O1 C1 1.343(15) . ?
N10 C63 1.387(14) . ?
N10 C64 1.296(17) . ?
N5 C31 1.358(15) . ?
N5 C27 1.317(16) . ?
C13 H13A 0.9300 . ?
C13 N3 1.282(15) . ?
C13 C12 1.482(16) . ?
O11 C58 1.334(13) . ?
C31 C32 1.438(17) . ?
C31 C30 1.391(17) . ?
O14 H14 0.8200 . ?
O14 C83 1.418(12) . ?
N9 C52 1.410(14) . ?
N9 C51 1.289(14) . ?
C20 C25 1.423(19) . ?
C20 O3 1.342(14) . ?
C20 C21 1.411(17) . ?
C27 C26 1.511(16) . ?
C27 C28 1.392(17) . ?
O5 H5 0.8200 . ?
O5 C77 1.441(13) . ?
O13 H13 0.8200 . ?
O13 C94 1.437(13) . ?
N2 C8 1.359(14) . ?
N2 C12 1.338(16) . ?
O15 H15 0.8200 . ?
O15 C81 1.423(12) . ?
N12 C71 1.419(17) . ?
N12 C70 1.287(17) . ?
C25 N4 1.399(15) . ?
C25 C24 1.410(17) . ?
C33 C34 1.409(16) . ?
C33 C38 1.393(16) . ?
C39 C44 1.419(16) . ?
C39 C40 1.391(17) . ?
N4 C26 1.294(15) . ?
N11 C65 1.321(17) . ?
N11 C69 1.336(15) . ?
C6 C1 1.424(16) . ?
C6 C5 1.436(18) . ?
C53 H53 0.9300 . ?
C53 C52 1.395(15) . ?
C53 C54 1.378(16) . ?
C1 C2 1.359(18) . ?
C19 C18 1.440(15) . ?
C19 C14 1.395(18) . ?
C44 C43 1.402(16) . ?
C52 C57 1.414(17) . ?
C58 C63 1.413(17) . ?
C58 C59 1.389(15) . ?
C46 C45 1.456(17) . ?
C46 C47 1.385(17) . ?
C46 N8 1.368(14) . ?
C8 C9 1.366(16) . ?
C8 C7 1.451(18) . ?
Cl9A C87 1.72(3) . ?
O16 H16 0.8200 . ?
O16 C82 1.466(14) . ?
C9 H9 0.9300 . ?
C9 C10 1.376(18) . ?
C57 C56 1.421(15) . ?
O6 H6 0.8200 . ?
O6 C78 1.437(14) . ?
C73 H73 0.9300 . ?
C73 C72 1.39(2) . ?
C73 C74 1.380(19) . ?
C18 H18 0.9300 . ?
C18 C17 1.388(17) . ?
C26 H26 0.9300 . ?
C71 C76 1.405(17) . ?
C71 C72 1.402(17) . ?
C32 H32 0.9300 . ?
C65 C64 1.463(18) . ?
C65 C66 1.43(2) . ?
C63 C62 1.394(17) . ?
C42 H42 0.9300 . ?
C42 C41 1.392(18) . ?
C42 C43 1.382(18) . ?
C45 H45 0.9300 . ?
C76 C75 1.415(18) . ?
C64 H64 0.9300 . ?
C47 H47 0.9300 . ?
C47 C48 1.388(17) . ?
C54 H54 0.9300 . ?
C54 C55 1.355(19) . ?
C70 H70 0.9300 . ?
C70 C69 1.417(19) . ?
C34 H34 0.9300 . ?
C34 C35 1.356(17) . ?
N3 C14 1.411(15) . ?
C51 H51 0.9300 . ?
C51 C50 1.469(16) . ?
C49 H49 0.9300 . ?
C49 C50 1.390(16) . ?
C49 C48 1.367(16) . ?
C94 H94A 0.9600 . ?
C94 H94B 0.9600 . ?
C94 H94C 0.9600 . ?
C12 C11 1.406(16) . ?
C75 H75 0.9300 . ?
C75 C74 1.372(16) . ?
C4 H4 0.9300 . ?
C4 C3 1.362(16) . ?
C4 C5 1.393(19) . ?
C50 N8 1.331(14) . ?
C14 C15 1.376(18) . ?
C2 H2 0.9300 . ?
C2 C3 1.386(17) . ?
C37 H37 0.9300 . ?
C37 C38 1.405(17) . ?
C37 C36 1.388(15) . ?
C81 H81A 0.9600 . ?
C81 H81B 0.9600 . ?
C81 H81C 0.9600 . ?
C7 H7A 0.9300 . ?
C60 H60 0.9300 . ?
C60 C59 1.418(17) . ?
C3 H3 0.9300 . ?
C62 H62 0.9300 . ?
C48 H48 0.9300 . ?
C82 H82A 0.9600 . ?
C82 H82B 0.9600 . ?
C82 H82C 0.9600 . ?
C69 C68 1.383(19) . ?
C59 H59 0.9300 . ?
C5 H5A 0.9300 . ?
C10 H10 0.9300 . ?
C10 C11 1.383(15) . ?
C28 H28 0.9300 . ?
C28 C29 1.363(17) . ?
C68 H68 0.9300 . ?
C68 C67 1.39(2) . ?
C56 H56 0.9300 . ?
C56 C55 1.387(18) . ?
C11 H11 0.9300 . ?
C40 H40 0.9300 . ?
C40 C41 1.379(16) . ?
C72 H72 0.9300 . ?
C83 H83A 0.9600 . ?
C83 H83B 0.9600 . ?
C83 H83C 0.9600 . ?
C23 H23 0.9300 . ?
C23 C24 1.386(17) . ?
C23 C22 1.389(19) . ?
C77 H77A 0.9600 . ?
C77 H77B 0.9600 . ?
C77 H77C 0.9600 . ?
C30 H30 0.9300 . ?
C30 C29 1.392(19) . ?
C35 H35 0.9300 . ?
C35 C36 1.373(17) . ?
C55 H55 0.9300 . ?
C74 H74 0.9300 . ?
C36 H36 0.9300 . ?
C21 H21 0.9300 . ?
C21 C22 1.361(18) . ?
C41 H41 0.9300 . ?
C145 H14A 0.9600 . ?
C145 H14B 0.9600 . ?
C145 H14C 0.9600 . ?
C43 H43 0.9300 . ?
C24 H24 0.9300 . ?
C79 H79A 0.9600 . ?
C79 H79B 0.9600 . ?
C79 H79C 0.9600 . ?
C15 H15A 0.9300 . ?
C15 C16 1.377(17) . ?
C16 H16A 0.9300 . ?
C16 C17 1.379(19) . ?
C66 H66 0.9300 . ?
C66 C67 1.406(18) . ?
C67 H67 0.9300 . ?
C29 H29 0.9300 . ?
C78 H78A 0.9600 . ?
C78 H78B 0.9600 . ?
C78 H78C 0.9600 . ?
Cl8 C87 1.78(3) . ?
Cl7A C87 1.79(3) . ?
C87 H87A 0.9800 . ?
C87 H87 0.9800 . ?
C87 Cl8A 1.73(3) . ?
C87 Cl9 1.71(3) . ?
C87 Cl13 1.79(3) . ?
O85 H85 0.8200 . ?
O85 C80 1.443(16) . ?
C80 H80A 0.9600 . ?
C80 H80B 0.9600 . ?
C80 H80C 0.9600 . ?
O17 H17A 0.8200 . ?
O17 C86 1.36(2) . ?
C86 H86A 0.9600 . ?
C86 H86B 0.9600 . ?
C86 H86C 0.9600 . ?
C17 H17 0.9300 . ?
C22 H22 0.9300 . ?
Cl11 C88 1.761(18) . ?
Cl10 C88 1.94(2) . ?
Cl12 C88 1.52(3) . ?
C88 H88 0.9800 . ?
C88 H88A 0.9800 . ?
C88 Cl7 1.65(3) . ?

loop_
_geom_hbond_atom_site_label_D
_geom_hbond_atom_site_label_H
_geom_hbond_atom_site_label_A
_geom_hbond_distance_DH
_geom_hbond_distance_HA
_geom_hbond_distance_DA
_geom_hbond_angle_DHA
_geom_hbond_site_symmetry_A
_geom_hbond_publ_flag
O5 H5 O17 0.82 2.20 2.73(2) 122.8 1_565 yes

loop_
_geom_torsion_atom_site_label_1
_geom_torsion_atom_site_label_2
_geom_torsion_atom_site_label_3
_geom_torsion_atom_site_label_4
_geom_torsion
_geom_torsion_site_symmetry_1
_geom_torsion_site_symmetry_2
_geom_torsion_site_symmetry_3
_geom_torsion_site_symmetry_4
_geom_torsion_publ_flag
Tb2 O10 C57 C52 -156.3(9) . . . . ?
Tb2 O10 C57 C56 25.1(17) . . . . ?
Tb2 O12 C76 C71 128.1(11) . . . . ?
Tb2 O12 C76 C75 -51.1(16) . . . . ?
Tb2 O9 C39 C44 167.7(8) . . . . ?
Tb2 O9 C39 C40 -16(2) . . . . ?
Tb2 O11 C58 C63 -127.6(11) . . . . ?
Tb2 O11 C58 C59 51.6(15) . . . . ?
Tb1 O4 C38 C33 -176.3(8) . . . . ?
Tb1 O4 C38 C37 8(2) . . . . ?
Tb1 O2 C19 C18 -56.9(16) . . . . ?
Tb1 O2 C19 C14 127.0(11) . . . . ?
Tb1 O1 C1 C6 -124.5(11) . . . . ?
Tb1 O1 C1 C2 57.7(17) . . . . ?
Co3 O10 C57 C52 2.0(15) . . . . ?
Co3 O10 C57 C56 -176.6(9) . . . . ?
Co3 O9 C39 C44 -6.3(14) . . . . ?
Co3 O9 C39 C40 170.0(10) . . . . ?
Co3 N7 C44 C39 11.5(15) . . . . ?
Co3 N7 C44 C43 -167.5(10) . . . . ?
Co3 N7 C45 C46 2.9(15) . . . . ?
Co3 N9 C52 C53 178.0(11) . . . . ?
Co3 N9 C52 C57 -3.4(13) . . . . ?
Co3 N9 C51 C50 0.4(16) . . . . ?
Co1 O2 C19 C18 171.6(8) . . . . ?
Co1 O2 C19 C14 -4.5(15) . . . . ?
Co1 N1 C6 C1 -6.0(13) . . . . ?
Co1 N1 C6 C5 170.9(9) . . . . ?
Co1 N1 C7 C8 -1.2(15) . . . . ?
Co1 O1 C1 C6 12.0(13) . . . . ?
Co1 O1 C1 C2 -165.7(10) . . . . ?
Co1 N2 C8 C9 174.0(9) . . . . ?
Co1 N2 C8 C7 1.2(14) . . . . ?
Co1 N2 C12 C13 1.2(14) . . . . ?
Co1 N2 C12 C11 -174.0(9) . . . . ?
Co1 N3 C14 C19 6.8(13) . . . . ?
Co1 N3 C14 C15 -173.0(11) . . . . ?
Co4 O12 C76 C71 -4.6(15) . . . . ?
Co4 O12 C76 C75 176.2(10) . . . . ?
Co4 N10 C63 C58 -5.4(14) . . . . ?
Co4 N10 C63 C62 174.2(10) . . . . ?
Co4 N10 C64 C65 -2.5(16) . . . . ?
Co4 O11 C58 C63 4.0(14) . . . . ?
Co4 O11 C58 C59 -176.8(8) . . . . ?
Co4 N12 C71 C76 3.7(14) . . . . ?
Co4 N12 C71 C72 -178.0(10) . . . . ?
Co4 N12 C70 C69 -2.3(17) . . . . ?
Co4 N11 C65 C64 -3.3(16) . . . . ?
Co4 N11 C65 C66 179.3(10) . . . . ?
Co4 N11 C69 C70 1.6(15) . . . . ?
Co4 N11 C69 C68 -175.7(11) . . . . ?
Co2 O4 C38 C33 -12.7(16) . . . . ?
Co2 O4 C38 C37 171.9(10) . . . . ?
Co2 N6 C33 C34 -174.9(10) . . . . ?
Co2 N6 C33 C38 0.1(14) . . . . ?
Co2 N6 C32 C31 7.1(17) . . . . ?
Co2 N5 C31 C32 1.3(16) . . . . ?
Co2 N5 C31 C30 176.9(10) . . . . ?
Co2 N5 C27 C26 -2.5(15) . . . . ?
Co2 N5 C27 C28 -178.5(10) . . . . ?
Co2 N4 C26 C27 2.8(16) . . . . ?
C61 C60 C59 C58 0.8(18) . . . . ?
O10 C57 C56 C55 -179.5(13) . . . . ?
O12 C76 C75 C74 177.5(11) . . . . ?
O2 C19 C18 C17 -179.3(12) . . . . ?
O2 C19 C14 N3 -1.5(17) . . . . ?
O2 C19 C14 C15 178.4(12) . . . . ?
O9 C39 C44 N7 -2.9(17) . . . . ?
O9 C39 C44 C43 176.1(11) . . . . ?
O9 C39 C40 C41 -175.4(12) . . . . ?
N6 C33 C34 C35 174.0(14) . . . . ?
N6 C33 C38 O4 8.3(18) . . . . ?
N6 C33 C38 C37 -176.1(12) . . . . ?
N1 C6 C1 O1 -3.8(16) . . . . ?
N1 C6 C1 C2 174.1(11) . . . . ?
N1 C6 C5 C4 -175.6(12) . . . . ?
N7 C44 C43 C42 178.8(13) . . . . ?
O1 C1 C2 C3 -179.7(11) . . . . ?
N10 C63 C62 C61 178.5(11) . . . . ?
N5 C31 C32 N6 -5.6(19) . . . . ?
N5 C31 C30 C29 2(2) . . . . ?
N5 C27 C26 N4 -0.2(17) . . . . ?
N5 C27 C28 C29 1(2) . . . . ?
C13 N3 C14 C19 -178.7(12) . . . . ?
C13 N3 C14 C15 1(2) . . . . ?
C13 C12 C11 C10 -175.0(12) . . . . ?
O11 C58 C63 N10 0.8(17) . . . . ?
O11 C58 C63 C62 -178.8(11) . . . . ?
O11 C58 C59 C60 179.4(10) . . . . ?
C31 N5 C27 C26 179.0(11) . . . . ?
C31 N5 C27 C28 3(2) . . . . ?
C31 C30 C29 C28 2(2) . . . . ?
N9 C52 C57 O10 0.9(17) . . . . ?
N9 C52 C57 C56 179.6(10) . . . . ?
N9 C51 C50 C49 174.7(13) . . . . ?
N9 C51 C50 N8 -4.3(18) . . . . ?
C20 C25 N4 Co2 -4.5(15) . . . . ?
C20 C25 N4 C26 177.8(13) . . . . ?
C20 C25 C24 C23 0(2) . . . . ?
C20 C21 C22 C23 0(3) . . . . ?
C27 N5 C31 C32 179.8(12) . . . . ?
C27 N5 C31 C30 -5(2) . . . . ?
C27 C28 C29 C30 -3(2) . . . . ?
N2 C8 C9 C10 1(2) . . . . ?
N2 C8 C7 N1 0.0(17) . . . . ?
N2 C12 C11 C10 -1(2) . . . . ?
N12 C71 C76 O12 0.5(17) . . . . ?
N12 C71 C76 C75 179.7(11) . . . . ?
N12 C71 C72 C73 -178.9(14) . . . . ?
N12 C70 C69 N11 0.5(18) . . . . ?
N12 C70 C69 C68 177.7(14) . . . . ?
C25 C20 O3 Tb1 166.2(9) . . . . ?
C25 C20 O3 Co2 5.8(16) . . . . ?
C25 C20 C21 C22 2(2) . . . . ?
C25 N4 C26 C27 -179.5(11) . . . . ?
C33 N6 C32 C31 -176.3(12) . . . . ?
C33 C34 C35 C36 1(2) . . . . ?
C39 C44 C43 C42 0(2) . . . . ?
C39 C40 C41 C42 -1(2) . . . . ?
N4 C25 C24 C23 179.9(13) . . . . ?
N11 C65 C64 N10 3.8(18) . . . . ?
N11 C65 C66 C67 -3(2) . . . . ?
N11 C69 C68 C67 -4(2) . . . . ?
C6 N1 C7 C8 172.9(11) . . . . ?
C6 C1 C2 C3 2.6(19) . . . . ?
O3 C20 C25 N4 -1.0(19) . . . . ?
O3 C20 C25 C24 178.8(12) . . . . ?
O3 C20 C21 C22 -179.0(15) . . . . ?
C53 C52 C57 O10 179.6(11) . . . . ?
C53 C52 C57 C56 -1.7(19) . . . . ?
C53 C54 C55 C56 0(2) . . . . ?
C1 C6 C5 C4 1.2(18) . . . . ?
C1 C2 C3 C4 0(2) . . . . ?
C19 C18 C17 C16 1(2) . . . . ?
C19 C14 C15 C16 0(2) . . . . ?
C44 N7 C45 C46 -176.7(12) . . . . ?
C44 C39 C40 C41 1.0(19) . . . . ?
C52 N9 C51 C50 -178.8(11) . . . . ?
C52 C53 C54 C55 0(2) . . . . ?
C52 C57 C56 C55 2(2) . . . . ?
C58 C63 C62 C61 -1.9(19) . . . . ?
C46 C47 C48 C49 0(2) . . . . ?
C8 N2 C12 C13 176.8(10) . . . . ?
C8 N2 C12 C11 1.6(19) . . . . ?
C8 C9 C10 C11 0(2) . . . . ?
C9 C8 C7 N1 -172.5(12) . . . . ?
C9 C10 C11 C12 -1(2) . . . . ?
C57 C56 C55 C54 -1(2) . . . . ?
C18 C19 C14 N3 -177.6(10) . . . . ?
C18 C19 C14 C15 2.2(19) . . . . ?
C26 C27 C28 C29 -174.7(13) . . . . ?
C71 N12 C70 C69 -178.0(12) . . . . ?
C71 C76 C75 C74 -2(2) . . . . ?
C32 N6 C33 C34 8(2) . . . . ?
C32 N6 C33 C38 -176.6(13) . . . . ?
C32 C31 C30 C29 177.3(14) . . . . ?
C65 N11 C69 C70 175.6(12) . . . . ?
C65 N11 C69 C68 -2(2) . . . . ?
C65 C66 C67 C68 -3(2) . . . . ?
C63 N10 C64 C65 176.3(10) . . . . ?
C63 C58 C59 C60 -1.4(17) . . . . ?
C45 N7 C44 C39 -168.9(12) . . . . ?
C45 N7 C44 C43 12(2) . . . . ?
C45 C46 C47 C48 -178.7(13) . . . . ?
C45 C46 N8 Co3 -6.7(14) . . . . ?
C45 C46 N8 C50 177.1(12) . . . . ?
C76 C71 C72 C73 -1(2) . . . . ?
C76 C75 C74 C73 2(2) . . . . ?
C64 N10 C63 C58 175.8(13) . . . . ?
C64 N10 C63 C62 -5(2) . . . . ?
C64 C65 C66 C67 179.9(11) . . . . ?
C47 C46 C45 N7 -177.6(13) . . . . ?
C47 C46 N8 Co3 173.2(10) . . . . ?
C47 C46 N8 C50 -3.0(19) . . . . ?
C54 C53 C52 N9 179.4(12) . . . . ?
C54 C53 C52 C57 1(2) . . . . ?
C70 N12 C71 C76 179.5(12) . . . . ?
C70 N12 C71 C72 -2(2) . . . . ?
C70 C69 C68 C67 179.4(14) . . . . ?
C34 C33 C38 O4 -176.4(12) . . . . ?
C34 C33 C38 C37 -1(2) . . . . ?
C34 C35 C36 C37 -1(2) . . . . ?
N3 C13 C12 N2 0.9(17) . . . . ?
N3 C13 C12 C11 175.8(13) . . . . ?
N3 C14 C15 C16 -179.9(12) . . . . ?
C51 N9 C52 C53 -3(2) . . . . ?
C51 N9 C52 C57 175.8(12) . . . . ?
C51 C50 N8 Co3 6.6(16) . . . . ?
C51 C50 N8 C46 -177.3(11) . . . . ?
C49 C50 N8 Co3 -172.4(11) . . . . ?
C49 C50 N8 C46 4(2) . . . . ?
C12 C13 N3 Co1 -2.5(16) . . . . ?
C12 C13 N3 C14 -177.0(10) . . . . ?
C12 N2 C8 C9 -1.7(19) . . . . ?
C12 N2 C8 C7 -174.5(12) . . . . ?
C50 C49 C48 C47 1(2) . . . . ?
C14 C19 C18 C17 -3.0(18) . . . . ?
C14 C15 C16 C17 -2(2) . . . . ?
C7 N1 C6 C1 179.7(11) . . . . ?
C7 N1 C6 C5 -3(2) . . . . ?
C7 C8 C9 C10 172.6(13) . . . . ?
C60 C61 C62 C63 1.2(19) . . . . ?
C3 C4 C5 C6 1(2) . . . . ?
C62 C61 C60 C59 -1(2) . . . . ?
C48 C49 C50 C51 178.3(13) . . . . ?
C48 C49 C50 N8 -3(2) . . . . ?
C69 N11 C65 C64 -177.5(11) . . . . ?
C69 N11 C65 C66 5(2) . . . . ?
C69 C68 C67 C66 6(2) . . . . ?
N8 C46 C45 N7 2.3(17) . . . . ?
N8 C46 C47 C48 1(2) . . . . ?
C59 C58 C63 N10 -178.4(10) . . . . ?
C59 C58 C63 C62 2.0(19) . . . . ?
C5 C6 C1 O1 179.1(11) . . . . ?
C5 C6 C1 C2 -3.0(18) . . . . ?
C5 C4 C3 C2 -2(2) . . . . ?
C28 C27 C26 N4 175.7(13) . . . . ?
C38 C33 C34 C35 -1(2) . . . . ?
C38 C37 C36 C35 -1(2) . . . . ?
C40 C39 C44 N7 -179.4(11) . . . . ?
C40 C39 C44 C43 -0.4(19) . . . . ?
C72 C73 C74 C75 -1(2) . . . . ?
C72 C71 C76 O12 -177.9(11) . . . . ?
C72 C71 C76 C75 1(2) . . . . ?
C30 C31 C32 N6 179.0(13) . . . . ?
C74 C73 C72 C71 1(2) . . . . ?
C36 C37 C38 O4 177.0(12) . . . . ?
C36 C37 C38 C33 1(2) . . . . ?
C21 C20 C25 N4 178.1(12) . . . . ?
C21 C20 C25 C24 -2(2) . . . . ?
C21 C20 O3 Tb1 -13(2) . . . . ?
C21 C20 O3 Co2 -173.2(11) . . . . ?
C41 C42 C43 C44 0(2) . . . . ?
C43 C42 C41 C40 1(2) . . . . ?
C24 C25 N4 Co2 175.7(11) . . . . ?
C24 C25 N4 C26 -2(2) . . . . ?
C24 C23 C22 C21 -2(3) . . . . ?
C15 C16 C17 C18 1(2) . . . . ?
C66 C65 C64 N10 -178.7(13) . . . . ?
C22 C23 C24 C25 2(2) . . . . ?
